data_2311857
loop_
_publ_author_name
'Jandl, C.'
'Stegbauer, S.'
'P\"othig, A'

_publ_section_title
;
 A Pd4Br4 macrocycle trapped by cocrystallization from a highly dynamic
 equilibrium of \h(3)-cycloheptatrienide complexes.
;
_journal_coeditor_code FP3030
_journal_issue 'Pt 7'
_journal_name_full 'Acta crystallographica. Section C, Structural chemistry'
_journal_page_first 509
_journal_page_last 513
_journal_paper_doi 10.1107/S2053229616008275
_journal_volume 72
_journal_year 2016
_chemical_formula_iupac '[Pd4 Br4 (C22 H26 N2)4 ] [Pd2 Br2 (C22 H26 N2)2]2 (B F4)8, 8C H2 Cl2'
_chemical_formula_moiety 'C88 H104 Br4 N8 Pd4 4+, 2(C44 H52 Br2 N4 Pd2 2+), 8(B F4 -), 8(C H2 Cl2)'
_chemical_formula_sum 'C184 H224 B8 Br8 Cl16 F32 N16 Pd8'
_chemical_formula_weight 5411.87
_chemical_name_systematic
;Bis[di-\m-bromido-bis({\h^3^-[3-(2,6-diisopropylphenyl)imidazolium-1-yl]cycloheptatrienido}palladium(II))]
<i>cyclo</i>-tetra-\m-bromido-tetrakis({\h^3^-[3-(2,6-diisopropylphenyl)imidazolium-1-yl]cycloheptatrienido}palladium(II)) octakis(tetrafluoroborate)
dichloromethane octasolvate
;
_space_group_IT_number 2
_space_group_name_Hall '-P 1'
_space_group_name_H-M_alt 'P -1'
_symmetry_cell_setting triclinic
_symmetry_space_group_name_Hall '-P 1'
_symmetry_space_group_name_H-M 'P -1'
_atom_sites_solution_hydrogens geom
_cell_angle_alpha 78.2025(13)
_cell_angle_beta 82.7526(14)
_cell_angle_gamma 85.7404(12)
_cell_formula_units_Z 1
_cell_length_a 15.7247(4)
_cell_length_b 18.8101(5)
_cell_length_c 19.1726(5)
_cell_measurement_reflns_used 9553
_cell_measurement_temperature 123
_cell_measurement_theta_max 28.3120
_cell_measurement_theta_min 2.1845
_cell_volume 5499.9(2)
_computing_cell_refinement
;
SAINT (Bruker, 2012)
;
_computing_data_collection
;
APEX2 (Bruker, 2013)
;
_computing_data_reduction
;
SAINT (Bruker, 2012)
;
_computing_molecular_graphics
;
Mercury (Macrae <i>et al.</i>, 2008)
;
_computing_publication_material
;
PLATON (Spek, 2009), enCIFer (Allen <i>et al.</i>, 2004)
and publCIF (Westrip, 2010)
;
_computing_structure_refinement
;
SHELXL2014 (Sheldrick, 2015) and
SHELXLE (H\"ubschle <i>et al.</i>, 2011)
;
_computing_structure_solution
;
SHELXS97 (Sheldrick, 2008)
;
_diffrn_ambient_temperature 123
_diffrn_detector_area_resol_mean 16
_diffrn_measured_fraction_theta_full 1.000
_diffrn_measured_fraction_theta_max 1.000
_diffrn_measurement_device ' \k-geometry diffractometer '
_diffrn_measurement_device_type 'Bruker APEXII CCD'
_diffrn_measurement_method ' phi- and omega-rotation '
_diffrn_radiation_monochromator 'MONTEL optic'
_diffrn_radiation_source 'rotating anode FR591'
_diffrn_radiation_type MoK\a
_diffrn_radiation_wavelength 0.71073
_diffrn_reflns_av_R_equivalents 0.0368
_diffrn_reflns_av_sigmaI/netI 0.0311
_diffrn_reflns_limit_h_max 19
_diffrn_reflns_limit_h_min -19
_diffrn_reflns_limit_k_max 23
_diffrn_reflns_limit_k_min -23
_diffrn_reflns_limit_l_max 23
_diffrn_reflns_limit_l_min -23
_diffrn_reflns_number 127005
_diffrn_reflns_reduction_process
;
;
_diffrn_reflns_theta_full 25.24
_diffrn_reflns_theta_max 26.37
_diffrn_reflns_theta_min 1.67
_exptl_absorpt_coefficient_mu 2.364
_exptl_absorpt_correction_T_max 0.7457
_exptl_absorpt_correction_T_min 0.6567
_exptl_absorpt_correction_type multi-scan
_exptl_absorpt_process_details
;
(SADABS; Bruker, 2012)
;
_exptl_crystal_colour red-orange
_exptl_crystal_density_diffrn 1.634
_exptl_crystal_density_method 'Not Measured'
_exptl_crystal_description rhombus
_exptl_crystal_F_000 2688
_exptl_crystal_size_max 0.295
_exptl_crystal_size_mid 0.134
_exptl_crystal_size_min 0.071
_refine_diff_density_max 0.767
_refine_diff_density_min -1.568
_refine_ls_extinction_method none
_refine_ls_goodness_of_fit_ref 1.028
_refine_ls_hydrogen_treatment constr
_refine_ls_matrix_type full
_refine_ls_number_parameters 1343
_refine_ls_number_reflns 22490
_refine_ls_number_restraints 279
_refine_ls_restrained_S_all 1.032
_refine_ls_R_factor_all 0.0436
_refine_ls_R_factor_gt 0.0300
_refine_ls_shift/su_max 0.002
_refine_ls_shift/su_mean 0.000
_refine_ls_structure_factor_coef Fsqd
_refine_ls_weighting_details 'W=1/[\S^2^(FO^2^)+(0.0387P)^2^+7.2466P] WHERE P=(FO^2^+2FC^2^)/3'
_refine_ls_weighting_scheme calc
_refine_ls_wR_factor_gt 0.0748
_refine_ls_wR_factor_ref 0.0798
_reflns_number_gt 18569
_reflns_number_total 22490
_reflns_threshold_expression i>2\s(i)
_cod_data_source_file fp3030sup1.cif
_cod_data_source_block I
_cod_database_code 2311857
_shelxl_version_number 2014/6

loop_
_symmetry_equiv_pos_site_id
_symmetry_equiv_pos_as_xyz
1 x,y,z
2 -x,-y,-z

loop_
_atom_site_aniso_label
_atom_site_aniso_U_11
_atom_site_aniso_U_22
_atom_site_aniso_U_33
_atom_site_aniso_U_12
_atom_site_aniso_U_13
_atom_site_aniso_U_23
Pd3 0.01940(10) 0.01950(10) 0.01780(10) 0.00020(10) 0.00040(10) -0.00340(10)
Pd4 0.01860(10) 0.02130(10) 0.01910(10) 0.00090(10) -0.00320(10) -0.00280(10)
Pd1 0.01980(10) 0.02020(10) 0.02410(10) -0.00320(10) -0.00560(10) -0.00100(10)
Pd2 0.02190(10) 0.02030(10) 0.02270(10) -0.00460(10) -0.00610(10) -0.00300(10)
Br3 0.0209(2) 0.02220(10) 0.0204(2) -0.00250(10) 0.00200(10) -0.00360(10)
Br4 0.0223(2) 0.0309(2) 0.0210(2) 0.00250(10) -0.00080(10) 0.00040(10)
Br1 0.0221(2) 0.02550(10) 0.0230(2) -0.00460(10) -0.00520(10) -0.00240(10)
Br2 0.0241(2) 0.02360(10) 0.0243(2) -0.00590(10) -0.00690(10) -0.00020(10)
N1 0.0173(13) 0.0205(11) 0.0227(14) -0.0028(9) -0.0046(11) -0.0032(10)
N2 0.0182(13) 0.0236(12) 0.0245(14) -0.0027(10) -0.0044(11) 0.0007(10)
N3 0.0236(14) 0.0239(12) 0.0166(13) -0.0003(10) -0.0006(11) -0.0045(10)
N4 0.0337(15) 0.0231(12) 0.0179(14) -0.0010(11) -0.0027(12) -0.0037(10)
C45 0.0248(17) 0.0226(14) 0.0307(19) 0.0037(12) 0.0048(14) -0.0083(13)
C46 0.0236(17) 0.0229(14) 0.0289(18) 0.0095(12) 0.0020(14) 0.0016(12)
C47 0.0269(18) 0.0309(15) 0.0210(17) 0.0095(13) -0.0013(14) -0.0005(13)
C48 0.0231(17) 0.0405(17) 0.0247(18) 0.0047(14) -0.0061(14) -0.0075(14)
C49 0.0225(17) 0.0314(15) 0.0216(17) -0.0014(13) -0.0003(14) -0.0044(13)
C50 0.0237(16) 0.0233(13) 0.0151(15) 0.0041(12) 0.0020(13) -0.0027(11)
C51 0.0244(17) 0.0259(14) 0.0186(16) 0.0006(12) 0.0038(13) -0.0080(12)
C52 0.0286(17) 0.0253(14) 0.0188(16) -0.0037(12) 0.0011(13) -0.0054(12)
C53 0.0370(19) 0.0229(14) 0.0237(18) 0.0023(13) -0.0010(15) -0.0093(13)
C54 0.045(2) 0.0225(14) 0.0257(18) 0.0013(14) -0.0042(16) -0.0077(13)
C55 0.044(2) 0.0251(14) 0.0141(16) 0.0012(13) -0.0026(15) -0.0055(12)
C56 0.037(2) 0.0266(15) 0.0223(17) 0.0008(13) -0.0054(15) -0.0015(13)
C57 0.039(2) 0.0436(19) 0.0199(18) 0.0008(16) -0.0011(16) -0.0013(14)
C58 0.044(2) 0.057(2) 0.0192(18) 0.0083(18) -0.0077(17) -0.0079(16)
C59 0.038(2) 0.069(3) 0.026(2) 0.0020(19) -0.0094(17) -0.0116(18)
C60 0.038(2) 0.053(2) 0.0244(19) -0.0021(17) -0.0027(16) -0.0080(16)
C61 0.043(2) 0.0391(18) 0.0183(17) -0.0056(15) -0.0052(15) -0.0009(14)
C62 0.043(2) 0.050(2) 0.036(2) 0.0003(17) -0.0136(18) -0.0063(17)
C63 0.055(3) 0.042(2) 0.049(3) -0.0119(18) -0.005(2) -0.0111(18)
C64 0.043(2) 0.092(3) 0.032(2) -0.009(2) -0.0074(19) -0.012(2)
C65 0.066(4) 0.083(4) 0.094(4) -0.020(3) 0.006(3) 0.001(3)
C66 0.049(3) 0.094(4) 0.110(5) 0.010(3) 0.016(3) -0.042(4)
C67 0.0217(17) 0.0268(15) 0.0328(19) -0.0011(12) -0.0128(14) -0.0032(13)
C68 0.0304(18) 0.0299(15) 0.0237(17) -0.0020(13) -0.0107(14) -0.0083(13)
C69 0.0248(17) 0.0285(15) 0.0259(18) -0.0007(12) -0.0064(14) -0.0118(13)
C70 0.0222(16) 0.0200(13) 0.0311(18) 0.0011(12) -0.0076(14) -0.0081(12)
C71 0.0170(15) 0.0208(13) 0.0224(16) -0.0040(11) -0.0059(13) -0.0014(11)
C72 0.0166(15) 0.0231(13) 0.0231(16) -0.0037(11) -0.0036(13) -0.0039(12)
C73 0.0142(15) 0.0253(14) 0.0327(19) -0.0009(11) -0.0044(13) -0.0040(13)
C74 0.0193(16) 0.0187(13) 0.0242(17) -0.0009(11) -0.0039(13) -0.0026(12)
C75 0.0192(16) 0.0284(15) 0.0279(18) -0.0065(12) 0.0008(14) -0.0037(13)
C76 0.0189(16) 0.0321(15) 0.0248(18) -0.0046(13) 0.0004(14) 0.0007(13)
C77 0.0181(16) 0.0310(15) 0.0194(16) -0.0016(12) -0.0027(13) 0.0026(12)
C78 0.0226(17) 0.0361(16) 0.0191(17) -0.0027(13) -0.0012(14) -0.0014(13)
C79 0.0281(19) 0.0472(19) 0.0234(18) -0.0065(15) -0.0041(15) -0.0043(15)
C80 0.0235(18) 0.050(2) 0.0257(19) 0.0037(15) -0.0067(15) 0.0021(15)
C81 0.032(2) 0.0349(17) 0.041(2) 0.0058(15) -0.0074(17) 0.0004(15)
C82 0.0265(18) 0.0311(16) 0.035(2) 0.0000(13) -0.0084(15) 0.0000(14)
C83 0.037(2) 0.0352(17) 0.0293(19) -0.0029(15) -0.0125(16) -0.0063(14)
C84 0.050(3) 0.043(2) 0.060(3) -0.0131(18) -0.022(2) 0.0010(19)
C85 0.067(3) 0.055(2) 0.048(3) 0.012(2) -0.011(2) -0.019(2)
C86 0.042(2) 0.0272(17) 0.071(3) 0.0031(15) -0.031(2) -0.0025(17)
C87 0.084(4) 0.056(3) 0.100(4) 0.014(3) -0.048(3) -0.039(3)
C88 0.077(4) 0.050(3) 0.115(5) -0.031(2) -0.045(3) 0.021(3)
F1 0.0307(11) 0.0659(13) 0.0312(11) -0.0048(10) -0.0081(9) -0.0183(10)
F2 0.074(3) 0.061(2) 0.058(2) -0.0298(19) -0.032(2) 0.0196(17)
F2A 0.042(6) 0.035(5) 0.083(8) 0.012(4) -0.027(6) -0.027(5)
F3 0.052(2) 0.0361(15) 0.058(2) 0.0144(14) -0.0334(19) -0.0255(15)
F3A 0.044(5) 0.069(6) 0.039(5) -0.001(5) -0.026(4) -0.032(5)
F4 0.0286(16) 0.076(2) 0.080(3) -0.0071(15) 0.0073(16) -0.047(2)
F4A 0.041(6) 0.091(8) 0.076(8) -0.031(5) -0.015(5) 0.036(6)
N5 0.0193(13) 0.0178(11) 0.0207(13) -0.0006(9) -0.0053(11) -0.0025(9)
N6 0.0206(13) 0.0231(11) 0.0179(13) -0.0040(10) -0.0059(11) -0.0007(10)
N7 0.0223(13) 0.0216(11) 0.0203(14) 0.0015(10) -0.0036(11) -0.0067(10)
N8 0.0255(14) 0.0214(11) 0.0219(14) 0.0009(10) -0.0029(11) -0.0071(10)
C1 0.0177(16) 0.0247(14) 0.036(2) -0.0025(12) -0.0089(14) 0.0003(13)
C2 0.0194(17) 0.0326(16) 0.033(2) -0.0059(13) -0.0010(14) 0.0031(14)
C3 0.0243(18) 0.0416(18) 0.0231(18) -0.0023(14) 0.0009(14) -0.0004(14)
C4 0.0228(17) 0.0339(16) 0.0241(17) 0.0006(13) 0.0000(14) -0.0084(13)
C5 0.0168(15) 0.0220(13) 0.0272(17) 0.0006(11) -0.0044(13) -0.0027(12)
C6 0.0143(15) 0.0195(13) 0.0223(16) 0.0010(11) -0.0046(12) 0.0017(11)
C7 0.0177(15) 0.0220(13) 0.0258(17) -0.0019(11) -0.0082(13) -0.0008(12)
C8 0.0205(15) 0.0189(13) 0.0192(16) -0.0012(11) -0.0065(13) -0.0022(11)
C9 0.0201(16) 0.0285(14) 0.0222(17) -0.0010(12) -0.0110(13) -0.0034(12)
C10 0.0263(17) 0.0303(15) 0.0201(16) -0.0020(13) -0.0122(14) -0.0029(12)
C11 0.0205(16) 0.0274(14) 0.0141(15) -0.0038(12) -0.0068(12) -0.0005(11)
C12 0.0222(16) 0.0273(14) 0.0158(15) -0.0019(12) -0.0079(13) -0.0004(12)
C13 0.0266(17) 0.0274(15) 0.0212(17) -0.0053(13) -0.0064(14) 0.0011(12)
C14 0.0223(17) 0.0384(17) 0.0183(16) -0.0069(13) -0.0051(13) 0.0000(13)
C15 0.0199(16) 0.0382(17) 0.0212(17) 0.0005(13) -0.0046(13) -0.0060(13)
C16 0.0230(17) 0.0305(15) 0.0202(16) -0.0014(12) -0.0101(13) -0.0050(12)
C17 0.0237(17) 0.0269(14) 0.0234(17) -0.0033(12) -0.0017(14) -0.0011(12)
C18 0.032(2) 0.0415(19) 0.045(2) -0.0008(15) -0.0023(17) -0.0191(17)
C19 0.033(2) 0.044(2) 0.033(2) 0.0040(16) -0.0040(17) 0.0053(16)
C20 0.0237(17) 0.0274(15) 0.043(2) -0.0002(13) -0.0067(16) -0.0071(14)
C21 0.054(3) 0.041(2) 0.061(3) 0.0022(18) -0.011(2) -0.0259(19)
C22 0.046(2) 0.0339(18) 0.051(3) -0.0007(16) -0.016(2) 0.0059(17)
C23 0.0316(18) 0.0212(14) 0.0274(18) -0.0059(12) -0.0100(15) -0.0064(12)
C24 0.0303(18) 0.0278(15) 0.0279(18) -0.0145(13) -0.0079(15) -0.0022(13)
C25 0.0267(18) 0.0401(18) 0.0252(18) -0.0147(14) 0.0006(14) -0.0077(14)
C26 0.0229(17) 0.0418(18) 0.032(2) -0.0047(14) 0.0004(15) -0.0119(15)
C27 0.0243(17) 0.0302(15) 0.0258(18) -0.0002(13) -0.0061(14) -0.0049(13)
C28 0.0240(16) 0.0246(14) 0.0191(16) -0.0029(12) -0.0067(13) -0.0058(12)
C29 0.0226(16) 0.0237(14) 0.0227(16) -0.0045(12) -0.0048(13) -0.0089(12)
C30 0.0224(16) 0.0228(13) 0.0220(16) 0.0004(12) -0.0046(13) -0.0076(12)
C31 0.0337(18) 0.0210(14) 0.0257(18) 0.0053(12) -0.0027(15) -0.0094(12)
C32 0.0335(19) 0.0195(13) 0.0295(18) 0.0025(12) -0.0019(15) -0.0084(13)
C33 0.0317(18) 0.0194(13) 0.0230(17) -0.0022(12) 0.0020(14) -0.0052(12)
C34 0.039(2) 0.0321(16) 0.0274(19) -0.0064(14) 0.0001(16) -0.0057(14)
C35 0.059(3) 0.0398(19) 0.0234(19) -0.0124(17) 0.0009(18) -0.0056(15)
C36 0.053(3) 0.0350(18) 0.033(2) -0.0103(17) 0.0171(19) -0.0093(15)
C37 0.035(2) 0.0301(17) 0.050(2) -0.0060(15) 0.0101(18) -0.0092(16)
C38 0.0306(18) 0.0194(14) 0.0347(19) -0.0030(12) 0.0020(15) -0.0060(13)
C39 0.0271(19) 0.0399(18) 0.046(2) 0.0015(15) -0.0070(17) -0.0078(16)
C40 0.043(2) 0.045(2) 0.075(3) 0.0099(18) -0.015(2) -0.007(2)
C41 0.059(3) 0.050(2) 0.079(3) 0.006(2) -0.031(3) -0.031(2)
C42 0.044(2) 0.060(2) 0.029(2) -0.0071(19) -0.0097(18) -0.0039(17)
C43 0.059(3) 0.061(3) 0.061(3) -0.023(2) -0.018(2) -0.003(2)
C44 0.066(3) 0.066(3) 0.126(5) 0.008(3) -0.042(3) -0.026(3)
Cl1 0.0579(7) 0.0583(6) 0.0770(8) 0.0132(5) -0.0290(6) -0.0358(6)
Cl2 0.0832(9) 0.0729(8) 0.0879(10) 0.0325(7) -0.0308(8) -0.0409(7)
F5 0.0345(14) 0.0389(13) 0.101(2) -0.0038(11) 0.0099(14) -0.0269(14)
F6 0.077(2) 0.0470(16) 0.0395(16) 0.0052(15) -0.0088(15) -0.0040(12)
F7 0.050(2) 0.053(2) 0.0424(18) -0.0002(16) -0.0005(15) -0.0265(16)
F8 0.0356(16) 0.0631(17) 0.0430(18) 0.0196(13) -0.0131(13) -0.0282(14)
B1 0.026(2) 0.0345(19) 0.031(2) -0.0074(16) -0.0020(17) -0.0083(16)
Cl3 0.0692(8) 0.0692(7) 0.0890(10) 0.0162(6) 0.0381(8) 0.0089(7)
Cl4 0.0651(10) 0.1320(15) 0.1738(19) -0.0475(10) -0.0027(11) -0.0527(13)
F9 0.0339(11) 0.0324(10) 0.0482(13) 0.0040(8) -0.0193(10) -0.0091(9)
F10 0.0445(12) 0.0315(9) 0.0230(10) -0.0032(8) -0.0024(9) -0.0066(8)
F11 0.0725(15) 0.0288(9) 0.0273(11) -0.0003(10) 0.0078(10) -0.0089(8)
F12 0.0318(11) 0.0419(11) 0.0506(13) -0.0080(9) -0.0139(10) -0.0004(9)
B2 0.030(2) 0.034(2) 0.031(2) 0.0040(17) -0.001(2) -0.0131(17)
Cl5 0.1010(10) 0.0886(9) 0.0489(7) -0.0421(8) -0.0123(7) -0.0044(6)
Cl6 0.0623(9) 0.1438(16) 0.1446(17) -0.0083(9) -0.0038(10) -0.0680(13)
F13 0.0362(13) 0.0327(11) 0.0912(19) 0.0044(9) 0.0087(12) -0.0067(11)
F14 0.0455(12) 0.0355(10) 0.0342(12) 0.0000(9) -0.0026(10) -0.0080(9)
F15 0.0378(12) 0.0453(12) 0.0580(15) -0.0060(10) 0.0148(11) -0.0084(10)
F16 0.123(2) 0.0344(12) 0.093(2) 0.0056(13) -0.0820(19) -0.0184(12)
B3 0.032(2) 0.0238(16) 0.0217(19) 0.0015(14) -0.0035(16) -0.0048(14)
F5A 0.034(9) 0.052(8) 0.040(8) -0.003(8) 0.001(7) -0.019(7)
F6A 0.058(7) 0.039(6) 0.034(7) 0.003(6) 0.004(6) -0.016(5)
Cl7 0.0574(11) 0.1009(18) 0.0557(11) -0.0209(11) -0.0082(8) 0.0156(11)
F7A 0.040(8) 0.039(6) 0.059(9) -0.005(6) -0.009(7) -0.015(6)
Cl8 0.1188(19) 0.159(3) 0.0558(12) -0.010(2) -0.0130(12) 0.0241(16)
F8A 0.050(7) 0.031(7) 0.063(8) 0.012(6) -0.020(6) -0.026(6)
B4 0.030(2) 0.0259(17) 0.039(2) -0.0034(15) -0.0049(18) -0.0098(16)
Cl7A 0.102(4) 0.161(6) 0.098(4) -0.009(5) -0.003(3) 0.032(5)
Cl8A 0.152(6) 0.171(7) 0.085(4) -0.026(6) -0.018(4) 0.028(5)
B2A 0.042(6) 0.043(5) 0.044(6) 0.003(6) -0.007(5) -0.017(5)
C89 0.037(3) 0.051(2) 0.115(5) 0.001(2) -0.015(3) -0.003(3)
C90 0.037(2) 0.061(3) 0.063(3) -0.0050(19) -0.001(2) -0.010(2)
C91 0.066(3) 0.109(4) 0.075(4) -0.016(3) -0.013(3) -0.036(3)
C92 0.086(3) 0.132(4) 0.061(3) -0.021(3) -0.007(3) 0.026(4)
C92A 0.098(4) 0.140(4) 0.073(4) -0.017(4) -0.009(3) 0.032(4)

loop_
_atom_site_type_symbol
_atom_site_label
_atom_site_fract_x
_atom_site_fract_y
_atom_site_fract_z
_atom_site_U_iso_or_equiv
_atom_site_thermal_displace_type
_atom_site_calc_flag
_atom_site_refinement_flags
_atom_site_occupancy
_atom_site_disorder_assembly
_atom_site_disorder_group
Pd Pd3 0.66119(2) 0.42953(2) 0.40095(2) 0.01920(10) Uani d . 1.000 . .
Pd Pd4 0.43710(2) 0.47527(2) 0.41623(2) 0.01990(10) Uani d . 1.000 . .
Pd Pd1 -0.00702(2) 0.07650(2) 0.52557(2) 0.02150(10) Uani d . 1.000 . .
Pd Pd2 0.17803(2) 0.08499(2) 0.57060(2) 0.02130(10) Uani d . 1.000 . .
Br Br3 0.58000(2) 0.41351(2) 0.52503(2) 0.02160(10) Uani d . 1.000 . .
Br Br4 0.56628(2) 0.52501(2) 0.32894(2) 0.02590(10) Uani d . 1.000 . .
Br Br1 0.13776(2) 0.08885(2) 0.44532(2) 0.02350(10) Uani d . 1.000 . .
Br Br2 0.05996(2) -0.00107(2) 0.63265(2) 0.02410(10) Uani d . 1.000 . .
N N1 0.44576(15) 0.26088(12) 0.59604(13) 0.0200(7) Uani d . 1.000 . .
N N2 0.52634(16) 0.20298(13) 0.67481(14) 0.0226(8) Uani d . 1.000 . .
N N3 0.80750(16) 0.54455(12) 0.24949(13) 0.0215(8) Uani d . 1.000 . .
N N4 0.80248(17) 0.59689(13) 0.13873(13) 0.0250(8) Uani d . 1.000 . .
C C45 0.7612(2) 0.36138(16) 0.36815(18) 0.0265(10) Uani d . 1.000 . .
C C46 0.7686(2) 0.36029(16) 0.44068(18) 0.0271(9) Uani d . 1.000 . .
C C47 0.8207(2) 0.40532(16) 0.46912(17) 0.0276(10) Uani d . 1.000 . .
C C48 0.8638(2) 0.46494(18) 0.43511(18) 0.0293(10) Uani d . 1.000 . .
C C49 0.8596(2) 0.50389(17) 0.36311(17) 0.0255(9) Uani d . 1.000 . .
C C50 0.81262(19) 0.48900(15) 0.31361(16) 0.0215(8) Uani d . 1.000 . .
C C51 0.76251(19) 0.42696(15) 0.31539(16) 0.0231(9) Uani d . 1.000 . .
C C52 0.8121(2) 0.53307(16) 0.18285(16) 0.0243(9) Uani d . 1.000 . .
C C53 0.7946(2) 0.61905(16) 0.24730(17) 0.0276(10) Uani d . 1.000 . .
C C54 0.7912(2) 0.65094(16) 0.17843(18) 0.0308(10) Uani d . 1.000 . .
C C55 0.8090(2) 0.60635(16) 0.06096(16) 0.0277(10) Uani d . 1.000 . .
C C56 0.8894(2) 0.61818(16) 0.02290(17) 0.0291(10) Uani d . 1.000 . .
C C57 0.8948(2) 0.62411(19) -0.05141(18) 0.0352(11) Uani d . 1.000 . .
C C58 0.8232(2) 0.6186(2) -0.08400(19) 0.0402(11) Uani d . 1.000 . .
C C59 0.7440(3) 0.6088(2) -0.0444(2) 0.0438(14) Uani d . 1.000 . .
C C60 0.7344(2) 0.6034(2) 0.02977(19) 0.0385(11) Uani d . 1.000 . .
C C61 0.9685(2) 0.62667(18) 0.05801(18) 0.0338(11) Uani d . 1.000 . .
C C62 1.0428(3) 0.5745(2) 0.0389(2) 0.0427(12) Uani d . 1.000 . .
C C63 0.9939(3) 0.7062(2) 0.0382(2) 0.0480(16) Uani d . 1.000 . .
C C64 0.6450(3) 0.5995(3) 0.0716(2) 0.0551(14) Uani d . 1.000 . .
C C65 0.5995(4) 0.5339(3) 0.0626(3) 0.084(2) Uani d . 1.000 . .
C C66 0.5925(3) 0.6697(3) 0.0490(3) 0.084(2) Uani d . 1.000 . .
C C67 0.3401(2) 0.41265(16) 0.40469(18) 0.0266(10) Uani d . 1.000 . .
C C68 0.4154(2) 0.38264(16) 0.37020(18) 0.0269(10) Uani d . 1.000 . .
C C69 0.4636(2) 0.31671(16) 0.39860(17) 0.0252(10) Uani d . 1.000 . .
C C70 0.46150(19) 0.27979(15) 0.46673(17) 0.0237(9) Uani d . 1.000 . .
C C71 0.42026(18) 0.30333(15) 0.52936(16) 0.0200(8) Uani d . 1.000 . .
C C72 0.36840(18) 0.36338(15) 0.53514(17) 0.0208(8) Uani d . 1.000 . .
C C73 0.33192(19) 0.41416(15) 0.47872(17) 0.0242(9) Uani d . 1.000 . .
C C74 0.52562(19) 0.23460(14) 0.60606(16) 0.0208(9) Uani d . 1.000 . .
C C75 0.3943(2) 0.24536(16) 0.66075(17) 0.0255(9) Uani d . 1.000 . .
C C76 0.44439(19) 0.20930(16) 0.70977(18) 0.0263(9) Uani d . 1.000 . .
C C77 0.60214(19) 0.17501(16) 0.70999(16) 0.0239(9) Uani d . 1.000 . .
C C78 0.6465(2) 0.22460(17) 0.73475(17) 0.0266(10) Uani d . 1.000 . .
C C79 0.7153(2) 0.19635(19) 0.77255(18) 0.0329(11) Uani d . 1.000 . .
C C80 0.7383(2) 0.12301(19) 0.78378(18) 0.0344(11) Uani d . 1.000 . .
C C81 0.6944(2) 0.07637(19) 0.7572(2) 0.0372(11) Uani d . 1.000 . .
C C82 0.6241(2) 0.10085(17) 0.71948(19) 0.0315(10) Uani d . 1.000 . .
C C83 0.6207(2) 0.30592(18) 0.72321(19) 0.0330(11) Uani d . 1.000 . .
C C84 0.6972(3) 0.3524(2) 0.6957(2) 0.0507(16) Uani d . 1.000 . .
C C85 0.5720(3) 0.3246(2) 0.7920(2) 0.0558(16) Uani d . 1.000 . .
C C86 0.5765(3) 0.04813(18) 0.6903(2) 0.0459(13) Uani d . 1.000 . .
C C87 0.6341(3) 0.0188(3) 0.6311(3) 0.074(2) Uani d . 1.000 . .
C C88 0.5419(4) -0.0128(3) 0.7507(3) 0.082(2) Uani d . 1.000 . .
F F1 0.19230(13) 0.33389(12) 0.60424(11) 0.0408(7) Uani d . 1.000 . .
F F2 0.1352(3) 0.38476(19) 0.5011(2) 0.0653(14) Uani d UP 0.760(5) A 1
F F2A 0.0754(7) 0.3851(5) 0.5433(7) 0.050(4) Uani d UP 0.240(5) A 2
F F3 0.1243(2) 0.26516(15) 0.54336(18) 0.0449(11) Uani d UP 0.760(5) A 1
F F3A 0.1735(6) 0.3020(6) 0.5079(5) 0.046(3) Uani d UP 0.240(5) A 2
F F4 0.04947(18) 0.3463(2) 0.6025(2) 0.0580(13) Uani d UP 0.760(5) A 1
F F4A 0.0834(7) 0.2717(7) 0.6065(7) 0.075(4) Uani d UP 0.240(5) A 2
N N5 -0.00712(15) 0.26232(12) 0.39494(13) 0.0192(7) Uani d . 1.000 . .
N N6 0.09105(16) 0.31901(12) 0.31963(13) 0.0205(7) Uani d . 1.000 . .
N N7 0.24206(16) -0.03396(12) 0.73960(13) 0.0211(7) Uani d . 1.000 . .
N N8 0.16334(16) -0.08169(12) 0.83644(14) 0.0226(8) Uani d . 1.000 . .
C C1 -0.13327(19) 0.10823(16) 0.50856(18) 0.0265(10) Uani d . 1.000 . .
C C2 -0.1313(2) 0.10425(17) 0.58225(18) 0.0296(10) Uani d . 1.000 . .
C C3 -0.1197(2) 0.16291(18) 0.61795(18) 0.0308(10) Uani d . 1.000 . .
C C4 -0.0928(2) 0.23084(17) 0.58966(17) 0.0269(10) Uani d . 1.000 . .
C C5 -0.06022(19) 0.25924(15) 0.51732(17) 0.0222(9) Uani d . 1.000 . .
C C6 -0.05220(18) 0.22475(14) 0.46154(16) 0.0194(8) Uani d . 1.000 . .
C C7 -0.08046(18) 0.15483(15) 0.45594(17) 0.0219(9) Uani d . 1.000 . .
C C8 0.07026(19) 0.28891(14) 0.38819(16) 0.0194(8) Uani d . 1.000 . .
C C9 -0.0367(2) 0.27579(16) 0.32798(16) 0.0231(9) Uani d . 1.000 . .
C C10 0.0247(2) 0.31137(16) 0.28139(17) 0.0250(9) Uani d . 1.000 . .
C C11 0.16911(19) 0.35564(15) 0.28781(15) 0.0206(9) Uani d . 1.000 . .
C C12 0.16486(19) 0.43170(15) 0.27534(16) 0.0218(9) Uani d . 1.000 . .
C C13 0.2376(2) 0.46652(16) 0.23873(16) 0.0254(9) Uani d . 1.000 . .
C C14 0.3101(2) 0.42697(17) 0.21614(16) 0.0266(10) Uani d . 1.000 . .
C C15 0.3120(2) 0.35183(17) 0.23093(17) 0.0263(10) Uani d . 1.000 . .
C C16 0.2417(2) 0.31378(16) 0.26708(16) 0.0239(9) Uani d . 1.000 . .
C C17 0.0862(2) 0.47627(16) 0.29910(17) 0.0252(9) Uani d . 1.000 . .
C C18 0.1065(2) 0.52375(19) 0.3502(2) 0.0382(11) Uani d . 1.000 . .
C C19 0.0481(2) 0.5224(2) 0.2332(2) 0.0388(12) Uani d . 1.000 . .
C C20 0.2468(2) 0.23123(17) 0.28341(19) 0.0312(10) Uani d . 1.000 . .
C C21 0.2704(3) 0.2001(2) 0.2153(2) 0.0496(16) Uani d . 1.000 . .
C C22 0.3104(3) 0.20351(19) 0.3380(2) 0.0448(13) Uani d . 1.000 . .
C C23 0.2496(2) 0.14923(15) 0.61434(17) 0.0257(10) Uani d . 1.000 . .
C C24 0.2969(2) 0.14530(16) 0.54770(18) 0.0281(10) Uani d . 1.000 . .
C C25 0.3705(2) 0.09672(18) 0.53541(18) 0.0301(10) Uani d . 1.000 . .
C C26 0.3981(2) 0.03588(18) 0.57932(18) 0.0317(11) Uani d . 1.000 . .
C C27 0.3559(2) -0.00145(17) 0.64595(17) 0.0266(10) Uani d . 1.000 . .
C C28 0.28176(19) 0.01904(15) 0.68119(16) 0.0219(9) Uani d . 1.000 . .
C C29 0.23003(19) 0.08637(15) 0.66761(16) 0.0220(9) Uani d . 1.000 . .
C C30 0.19373(19) -0.01998(15) 0.79862(16) 0.0218(9) Uani d . 1.000 . .
C C31 0.2406(2) -0.10781(15) 0.74086(17) 0.0265(10) Uani d . 1.000 . .
C C32 0.1923(2) -0.13753(15) 0.80104(17) 0.0273(10) Uani d . 1.000 . .
C C33 0.1076(2) -0.08831(15) 0.90407(17) 0.0250(9) Uani d . 1.000 . .
C C34 0.1460(2) -0.09250(17) 0.96632(18) 0.0330(11) Uani d . 1.000 . .
C C35 0.0910(3) -0.09874(19) 1.02999(19) 0.0408(13) Uani d . 1.000 . .
C C36 0.0041(3) -0.10016(18) 1.0305(2) 0.0415(13) Uani d . 1.000 . .
C C37 -0.0317(2) -0.09628(18) 0.9676(2) 0.0393(11) Uani d . 1.000 . .
C C38 0.0193(2) -0.09021(15) 0.90178(18) 0.0286(10) Uani d . 1.000 . .
C C39 -0.0189(2) -0.08848(19) 0.8329(2) 0.0377(11) Uani d . 1.000 . .
C C40 -0.1009(3) -0.0394(2) 0.8257(3) 0.0549(14) Uani d . 1.000 . .
C C41 -0.0377(3) -0.1654(2) 0.8259(3) 0.0585(16) Uani d . 1.000 . .
C C42 0.2428(3) -0.0933(2) 0.9668(2) 0.0443(12) Uani d . 1.000 . .
C C43 0.2688(3) -0.0353(2) 1.0036(3) 0.0596(17) Uani d . 1.000 . .
C C44 0.2767(3) -0.1688(3) 1.0017(4) 0.083(2) Uani d . 1.000 . .
Cl Cl1 0.01353(7) 0.13237(6) 0.76174(7) 0.0601(4) Uani d . 1.000 . .
Cl Cl2 -0.06259(9) 0.27215(7) 0.78203(8) 0.0778(5) Uani d . 1.000 . .
F F5 0.57619(16) 0.13185(13) 0.45459(17) 0.0577(9) Uani d DUP 0.876(4) B 3
F F6 0.6479(2) 0.21262(16) 0.36793(15) 0.0554(10) Uani d DUP 0.876(4) B 3
F F7 0.6693(3) 0.2042(2) 0.4845(2) 0.0466(11) Uani d DUP 0.876(4) B 3
F F8 0.71856(18) 0.11296(16) 0.42500(16) 0.0451(10) Uani d DUP 0.876(4) B 3
B B1 0.1267(2) 0.3312(2) 0.5630(2) 0.0300(11) Uani d . 1.000 . .
Cl Cl3 0.56601(9) 0.36475(7) 0.21412(8) 0.0844(5) Uani d . 1.000 . .
Cl Cl4 0.54087(10) 0.21859(11) 0.19474(12) 0.1192(9) Uani d . 1.000 . .
F F9 0.77259(12) 0.39003(10) 0.13962(11) 0.0370(7) Uani d . 1.000 . .
F F10 0.81547(13) 0.29711(9) 0.22621(10) 0.0329(6) Uani d . 1.000 . .
F F11 0.85614(15) 0.29563(10) 0.10889(11) 0.0437(7) Uani d . 1.000 . .
F F12 0.91074(13) 0.37819(11) 0.16160(12) 0.0416(7) Uani d . 1.000 . .
B B2 0.6532(3) 0.1648(3) 0.4330(3) 0.0312(12) Uani d DUP 0.876(4) B 3
Cl Cl5 0.23326(10) 0.64590(8) 0.10691(7) 0.0786(5) Uani d . 1.000 . .
Cl Cl6 0.37755(10) 0.64623(11) -0.00424(12) 0.1118(8) Uani d . 1.000 . .
F F13 0.31545(14) 0.10009(11) 0.81877(15) 0.0559(9) Uani d . 1.000 . .
F F14 0.23947(13) 0.20325(10) 0.77219(11) 0.0385(7) Uani d . 1.000 . .
F F15 0.17962(14) 0.12017(11) 0.86378(13) 0.0489(8) Uani d . 1.000 . .
F F16 0.2830(2) 0.18990(12) 0.88189(16) 0.0770(10) Uani d . 1.000 . .
B B3 0.8391(2) 0.33973(18) 0.1587(2) 0.0259(11) Uani d . 1.000 . .
F F5A 0.658(2) 0.2171(15) 0.4783(14) 0.041(5) Uani d DUP 0.124(4) B 4
F F6A 0.7506(10) 0.1961(8) 0.3845(8) 0.044(4) Uani d DUP 0.124(4) B 4
Cl Cl7 0.47730(15) 0.85830(18) 0.10044(11) 0.0748(8) Uani d DUP 0.754(7) . 5
F F7A 0.6881(12) 0.1007(8) 0.4599(11) 0.045(4) Uani d DUP 0.124(4) B 4
Cl Cl8 0.5458(2) 0.9111(3) -0.04897(13) 0.1173(12) Uani d DUP 0.754(7) . 5
F F8A 0.6088(11) 0.1823(9) 0.3857(11) 0.045(4) Uani d DUP 0.124(4) B 4
B B4 0.2546(3) 0.15359(19) 0.8349(2) 0.0310(11) Uani d . 1.000 . .
Cl Cl7A 0.4819(7) 0.8988(8) 0.0948(5) 0.129(3) Uani d DUP 0.246(7) . 6
Cl Cl8A 0.5374(8) 0.8619(8) -0.0462(5) 0.142(3) Uani d DUP 0.246(7) . 6
B B2A 0.6756(11) 0.1742(9) 0.4274(9) 0.042(3) Uani d DUP 0.124(4) B 4
C C89 0.0319(3) 0.2225(2) 0.7651(3) 0.069(2) Uani d . 1.000 . .
C C90 0.6142(3) 0.2801(2) 0.2018(3) 0.0543(16) Uani d . 1.000 . .
C C91 0.2708(3) 0.6234(3) 0.0230(3) 0.080(2) Uani d . 1.000 . .
C C92 0.5611(5) 0.8967(10) 0.0417(4) 0.0988(19) Uani d DUP 0.754(7) . 5
C C92A 0.5644(12) 0.893(3) 0.0279(13) 0.111(2) Uani d DUP 0.246(7) . 6
H H45 0.74710 0.31550 0.35430 0.0320 Uiso c RU 1.000 . .
H H46 0.75220 0.31400 0.47420 0.0320 Uiso c RU 1.000 . .
H H47 0.82560 0.39110 0.51900 0.0330 Uiso c RU 1.000 . .
H H48 0.90100 0.48280 0.46220 0.0350 Uiso c RU 1.000 . .
H H49 0.89370 0.54510 0.34820 0.0310 Uiso c RU 1.000 . .
H H51 0.74380 0.42300 0.26840 0.0280 Uiso c RU 1.000 . .
H H52 0.82070 0.48710 0.16910 0.0290 Uiso c RU 1.000 . .
H H53 0.78930 0.64270 0.28700 0.0330 Uiso c RU 1.000 . .
H H54 0.78260 0.70150 0.16030 0.0370 Uiso c RU 1.000 . .
H H57 0.94860 0.63200 -0.07970 0.0420 Uiso c RU 1.000 . .
H H58 0.82830 0.62170 -0.13440 0.0480 Uiso c RU 1.000 . .
H H59 0.69520 0.60560 -0.06800 0.0530 Uiso c RU 1.000 . .
H H61 0.95290 0.61460 0.11110 0.0400 Uiso c RU 1.000 . .
H H62A 1.06060 0.58620 -0.01290 0.0640 Uiso c RU 1.000 . .
H H62B 1.02420 0.52440 0.05230 0.0640 Uiso c RU 1.000 . .
H H62C 1.09110 0.57930 0.06490 0.0640 Uiso c RU 1.000 . .
H H63A 1.01040 0.71940 -0.01360 0.0720 Uiso c RU 1.000 . .
H H63B 1.04240 0.71210 0.06360 0.0720 Uiso c RU 1.000 . .
H H63C 0.94510 0.73790 0.05200 0.0720 Uiso c RU 1.000 . .
H H64 0.65180 0.59410 0.12360 0.0660 Uiso c RU 1.000 . .
H H65A 0.59080 0.53850 0.01210 0.1260 Uiso c RU 1.000 . .
H H65B 0.54370 0.53160 0.09200 0.1260 Uiso c RU 1.000 . .
H H65C 0.63450 0.48950 0.07790 0.1260 Uiso c RU 1.000 . .
H H66A 0.58140 0.67440 -0.00100 0.1260 Uiso c RU 1.000 . .
H H66B 0.62440 0.71100 0.05340 0.1260 Uiso c RU 1.000 . .
H H66C 0.53790 0.66890 0.07990 0.1260 Uiso c RU 1.000 . .
H H67 0.29310 0.43540 0.37560 0.0320 Uiso c RU 1.000 . .
H H68 0.41870 0.39380 0.31670 0.0320 Uiso c RU 1.000 . .
H H69 0.50200 0.29680 0.36440 0.0300 Uiso c RU 1.000 . .
H H70 0.49050 0.23320 0.47390 0.0280 Uiso c RU 1.000 . .
H H72 0.35460 0.37300 0.58210 0.0250 Uiso c RU 1.000 . .
H H73 0.28180 0.44480 0.49540 0.0290 Uiso c RU 1.000 . .
H H74 0.57360 0.23790 0.57030 0.0250 Uiso c RU 1.000 . .
H H75 0.33480 0.25780 0.66900 0.0310 Uiso c RU 1.000 . .
H H76 0.42680 0.19150 0.75910 0.0320 Uiso c RU 1.000 . .
H H79 0.74700 0.22800 0.79090 0.0400 Uiso c RU 1.000 . .
H H80 0.78510 0.10480 0.81020 0.0410 Uiso c RU 1.000 . .
H H81 0.71210 0.02630 0.76460 0.0450 Uiso c RU 1.000 . .
H H83 0.58040 0.31630 0.68560 0.0400 Uiso c RU 1.000 . .
H H84A 0.72780 0.33720 0.65300 0.0760 Uiso c RU 1.000 . .
H H84B 0.73590 0.34650 0.73290 0.0760 Uiso c RU 1.000 . .
H H84C 0.67730 0.40360 0.68330 0.0760 Uiso c RU 1.000 . .
H H85A 0.55420 0.37640 0.78350 0.0840 Uiso c RU 1.000 . .
H H85B 0.60950 0.31380 0.83040 0.0840 Uiso c RU 1.000 . .
H H85C 0.52120 0.29560 0.80610 0.0840 Uiso c RU 1.000 . .
H H86 0.52630 0.07560 0.66850 0.0550 Uiso c RU 1.000 . .
H H87A 0.60280 -0.01560 0.61310 0.1110 Uiso c RU 1.000 . .
H H87B 0.68560 -0.00600 0.65040 0.1110 Uiso c RU 1.000 . .
H H87C 0.65080 0.05920 0.59180 0.1110 Uiso c RU 1.000 . .
H H88A 0.51280 -0.04700 0.73050 0.1220 Uiso c RU 1.000 . .
H H88B 0.50100 0.00800 0.78500 0.1220 Uiso c RU 1.000 . .
H H88C 0.58950 -0.03860 0.77520 0.1220 Uiso c RU 1.000 . .
H H1 -0.16900 0.07390 0.49280 0.0320 Uiso c RU 1.000 . .
H H2 -0.16040 0.06180 0.61380 0.0360 Uiso c RU 1.000 . .
H H3 -0.13280 0.15240 0.66860 0.0370 Uiso c RU 1.000 . .
H H4 -0.09610 0.26330 0.62200 0.0320 Uiso c RU 1.000 . .
H H5 -0.04220 0.30770 0.50730 0.0270 Uiso c RU 1.000 . .
H H7 -0.07840 0.14630 0.40590 0.0260 Uiso c RU 1.000 . .
H H8 0.10480 0.28680 0.42590 0.0230 Uiso c RU 1.000 . .
H H9 -0.08990 0.26250 0.31720 0.0280 Uiso c RU 1.000 . .
H H10 0.02280 0.32810 0.23140 0.0300 Uiso c RU 1.000 . .
H H13 0.23740 0.51810 0.22920 0.0300 Uiso c RU 1.000 . .
H H14 0.35860 0.45160 0.19050 0.0320 Uiso c RU 1.000 . .
H H15 0.36260 0.32550 0.21600 0.0320 Uiso c RU 1.000 . .
H H17 0.04220 0.44180 0.32550 0.0300 Uiso c RU 1.000 . .
H H18A 0.14980 0.55800 0.32560 0.0580 Uiso c RU 1.000 . .
H H18B 0.12860 0.49290 0.39230 0.0580 Uiso c RU 1.000 . .
H H18C 0.05410 0.55080 0.36530 0.0580 Uiso c RU 1.000 . .
H H19A 0.09140 0.55460 0.20480 0.0590 Uiso c RU 1.000 . .
H H19B -0.00200 0.55160 0.24910 0.0590 Uiso c RU 1.000 . .
H H19C 0.03080 0.49020 0.20380 0.0590 Uiso c RU 1.000 . .
H H20 0.18880 0.21440 0.30550 0.0370 Uiso c RU 1.000 . .
H H21A 0.23000 0.22040 0.18050 0.0740 Uiso c RU 1.000 . .
H H21B 0.26760 0.14700 0.22730 0.0740 Uiso c RU 1.000 . .
H H21C 0.32880 0.21290 0.19450 0.0740 Uiso c RU 1.000 . .
H H22A 0.30890 0.15050 0.35240 0.0670 Uiso c RU 1.000 . .
H H22B 0.29470 0.22550 0.38030 0.0670 Uiso c RU 1.000 . .
H H22C 0.36840 0.21670 0.31650 0.0670 Uiso c RU 1.000 . .
H H23 0.22410 0.19750 0.62260 0.0310 Uiso c RU 1.000 . .
H H24 0.29420 0.19110 0.51070 0.0340 Uiso c RU 1.000 . .
H H25 0.40410 0.10930 0.49030 0.0360 Uiso c RU 1.000 . .
H H26 0.45240 0.01520 0.56400 0.0380 Uiso c RU 1.000 . .
H H27 0.38350 -0.04560 0.66770 0.0320 Uiso c RU 1.000 . .
H H29 0.18690 0.09490 0.70850 0.0260 Uiso c RU 1.000 . .
H H30 0.18310 0.02650 0.81120 0.0260 Uiso c RU 1.000 . .
H H31 0.26870 -0.13290 0.70550 0.0320 Uiso c RU 1.000 . .
H H32 0.18030 -0.18740 0.81640 0.0330 Uiso c RU 1.000 . .
H H35 0.11440 -0.10210 1.07400 0.0490 Uiso c RU 1.000 . .
H H36 -0.03200 -0.10390 1.07460 0.0500 Uiso c RU 1.000 . .
H H37 -0.09220 -0.09780 0.96920 0.0470 Uiso c RU 1.000 . .
H H39 0.02460 -0.06910 0.79200 0.0450 Uiso c RU 1.000 . .
H H40A -0.11770 -0.03460 0.77740 0.0830 Uiso c RU 1.000 . .
H H40B -0.09040 0.00880 0.83400 0.0830 Uiso c RU 1.000 . .
H H40C -0.14710 -0.06080 0.86120 0.0830 Uiso c RU 1.000 . .
H H41A -0.06040 -0.16340 0.78020 0.0870 Uiso c RU 1.000 . .
H H41B -0.08010 -0.18590 0.86560 0.0870 Uiso c RU 1.000 . .
H H41C 0.01540 -0.19620 0.82760 0.0870 Uiso c RU 1.000 . .
H H42 0.26950 -0.08280 0.91580 0.0530 Uiso c RU 1.000 . .
H H43A 0.33140 -0.03690 1.00160 0.0890 Uiso c RU 1.000 . .
H H43B 0.24330 -0.04440 1.05370 0.0890 Uiso c RU 1.000 . .
H H43C 0.24830 0.01270 0.97910 0.0890 Uiso c RU 1.000 . .
H H44A 0.25930 -0.20520 0.97700 0.1240 Uiso c RU 1.000 . .
H H44B 0.25300 -0.17980 1.05230 0.1240 Uiso c RU 1.000 . .
H H44C 0.33940 -0.16990 0.99820 0.1240 Uiso c RU 1.000 . .
H H89A 0.06910 0.22240 0.80310 0.0830 Uiso c RU 1.000 . .
H H89B 0.06270 0.24590 0.71880 0.0830 Uiso c RU 1.000 . .
H H90A 0.65540 0.28750 0.15780 0.0650 Uiso c RU 1.000 . .
H H90B 0.64680 0.25930 0.24280 0.0650 Uiso c RU 1.000 . .
H H91A 0.26640 0.57060 0.02620 0.0960 Uiso c RU 1.000 . .
H H91B 0.23420 0.64960 -0.01340 0.0960 Uiso c RU 1.000 . .
H H92A 0.61350 0.86490 0.04930 0.1180 Uiso c RUP 0.754(7) . 5
H H92B 0.57140 0.94400 0.05350 0.1180 Uiso c RUP 0.754(7) . 5
H H92C 0.61060 0.85960 0.04870 0.1330 Uiso c RUP 0.246(7) . 6
H H92D 0.58800 0.94140 0.01080 0.1330 Uiso c RUP 0.246(7) . 6

loop_
_atom_type_symbol
_atom_type_description
_atom_type_scat_dispersion_real
_atom_type_scat_dispersion_imag
_atom_type_scat_source
C C 0.0033 0.0016 ' International Tables Vol C Tables 4.2.6.8 and 6.1.1.4'
H H 0.0000 0.0000 ' International Tables Vol C Tables 4.2.6.8 and 6.1.1.4'
B B 0.0013 0.0007 ' International Tables Vol C Tables 4.2.6.8 and 6.1.1.4'
Br Br -0.2901 2.4595 ' International Tables Vol C Tables 4.2.6.8 and 6.1.1.4'
Cl Cl 0.1484 0.1585 ' International Tables Vol C Tables 4.2.6.8 and 6.1.1.4'
F F 0.0171 0.0103 ' International Tables Vol C Tables 4.2.6.8 and 6.1.1.4'
N N 0.0061 0.0033 ' International Tables Vol C Tables 4.2.6.8 and 6.1.1.4'
Pd Pd -0.9988 1.0072 ' International Tables Vol C Tables 4.2.6.8 and 6.1.1.4'

loop_
_geom_angle_atom_site_label_1
_geom_angle_atom_site_label_2
_geom_angle_atom_site_label_3
_geom_angle_site_symmetry_1
_geom_angle_site_symmetry_3
_geom_angle
_geom_angle_publ_flag
Br3 Pd3 Br4 . . 101.90(2) yes
Br3 Pd3 C45 . . 125.56(9) no
Br3 Pd3 C46 . . 91.69(9) no
Br3 Pd3 C51 . . 161.51(8) no
Br4 Pd3 C45 . . 130.96(9) no
Br4 Pd3 C46 . . 164.79(9) no
Br4 Pd3 C51 . . 95.68(8) no
C45 Pd3 C46 . . 38.59(13) no
C45 Pd3 C51 . . 39.50(12) no
C46 Pd3 C51 . . 70.21(12) no
Br4 Pd4 C67 . . 131.41(9) no
Br4 Pd4 C68 . . 98.87(9) no
Br4 Pd4 C73 . . 168.04(8) no
Br3 Pd4 Br4 2_666 . 92.90(2) yes
C67 Pd4 C68 . . 39.09(12) no
C67 Pd4 C73 . . 39.01(12) no
Br3 Pd4 C67 2_666 . 126.11(9) no
C68 Pd4 C73 . . 69.32(12) no
Br3 Pd4 C68 2_666 . 165.06(9) no
Br3 Pd4 C73 2_666 . 99.06(8) no
Br2 Pd1 C2 . . 98.22(9) no
Br2 Pd1 C7 . . 165.63(8) no
C1 Pd1 C2 . . 38.24(13) no
C1 Pd1 C7 . . 39.17(12) no
C2 Pd1 C7 . . 69.24(12) no
Br1 Pd1 C2 . . 161.44(9) no
Br1 Pd1 C7 . . 97.15(8) no
Br2 Pd1 C1 . . 132.36(9) no
Br1 Pd1 C1 . . 134.06(9) no
Br1 Pd1 Br2 . . 93.36(2) yes
Br2 Pd2 C23 . . 129.26(9) no
Br1 Pd2 C29 . . 171.47(8) no
Br1 Pd2 Br2 . . 93.98(2) yes
Br1 Pd2 C23 . . 134.28(9) no
Br1 Pd2 C24 . . 102.17(9) no
C24 Pd2 C29 . . 69.64(12) no
Br2 Pd2 C29 . . 93.90(8) no
C23 Pd2 C24 . . 38.25(12) no
Br2 Pd2 C24 . . 162.52(9) no
C23 Pd2 C29 . . 39.50(12) no
Pd3 Br3 Pd4 . 2_666 116.58(2) yes
Pd3 Br4 Pd4 . . 88.16(2) yes
Pd1 Br1 Pd2 . . 76.180(10) yes
Pd1 Br2 Pd2 . . 76.20(2) yes
C71 N1 C74 . . 124.8(2) no
C71 N1 C75 . . 126.4(2) no
C74 N1 C75 . . 108.6(2) no
C74 N2 C76 . . 108.8(3) no
C74 N2 C77 . . 126.0(3) no
C76 N2 C77 . . 124.8(3) no
C50 N3 C52 . . 125.9(2) no
C50 N3 C53 . . 125.7(2) no
C52 N3 C53 . . 108.4(2) no
C52 N4 C54 . . 108.8(3) no
C52 N4 C55 . . 124.1(3) no
C54 N4 C55 . . 126.9(3) no
C46 C45 C51 . . 122.4(3) no
Pd3 C45 C51 . . 72.95(18) no
Pd3 C45 C46 . . 74.59(19) no
Pd3 C46 C45 . . 66.82(18) no
C45 C46 C47 . . 127.3(3) no
Pd3 C46 C47 . . 106.7(2) no
C46 C47 C48 . . 129.6(3) no
C47 C48 C49 . . 127.4(3) no
C48 C49 C50 . . 127.7(3) no
N3 C50 C51 . . 113.3(2) no
N3 C50 C49 . . 116.3(3) no
C49 C50 C51 . . 130.4(3) no
Pd3 C51 C45 . . 67.55(17) no
Pd3 C51 C50 . . 105.5(2) no
C45 C51 C50 . . 126.0(3) no
N3 C52 N4 . . 108.4(3) no
N3 C53 C54 . . 106.9(3) no
N4 C54 C53 . . 107.5(3) no
C56 C55 C60 . . 124.4(3) no
N4 C55 C60 . . 118.1(3) no
N4 C55 C56 . . 117.6(3) no
C55 C56 C57 . . 116.6(3) no
C55 C56 C61 . . 123.1(3) no
C57 C56 C61 . . 120.3(3) no
C56 C57 C58 . . 120.8(3) no
C57 C58 C59 . . 120.8(3) no
C58 C59 C60 . . 121.0(4) no
C55 C60 C59 . . 116.3(3) no
C59 C60 C64 . . 120.1(3) no
C55 C60 C64 . . 123.5(3) no
C56 C61 C62 . . 112.0(3) no
C62 C61 C63 . . 111.8(3) no
C56 C61 C63 . . 109.8(3) no
C65 C64 C66 . . 111.3(4) no
C60 C64 C66 . . 110.2(4) no
C60 C64 C65 . . 111.4(4) no
C68 C67 C73 . . 121.3(3) no
Pd4 C67 C68 . . 74.98(19) no
Pd4 C67 C73 . . 74.93(18) no
C67 C68 C69 . . 126.4(3) no
Pd4 C68 C67 . . 65.93(17) no
Pd4 C68 C69 . . 113.9(2) no
C68 C69 C70 . . 129.0(3) no
C69 C70 C71 . . 126.8(3) no
N1 C71 C70 . . 114.3(2) no
N1 C71 C72 . . 115.7(3) no
C70 C71 C72 . . 129.6(3) no
C71 C72 C73 . . 127.8(3) no
Pd4 C73 C72 . . 106.5(2) no
C67 C73 C72 . . 128.3(3) no
Pd4 C73 C67 . . 66.07(17) no
N1 C74 N2 . . 108.3(3) no
N1 C75 C76 . . 107.2(3) no
N2 C76 C75 . . 107.2(3) no
N2 C77 C78 . . 117.1(3) no
N2 C77 C82 . . 118.8(3) no
C78 C77 C82 . . 124.0(3) no
C77 C78 C79 . . 116.5(3) no
C77 C78 C83 . . 122.7(3) no
C79 C78 C83 . . 120.8(3) no
C78 C79 C80 . . 121.1(3) no
C79 C80 C81 . . 120.6(3) no
C80 C81 C82 . . 121.3(3) no
C77 C82 C86 . . 123.2(3) no
C81 C82 C86 . . 120.4(3) no
C77 C82 C81 . . 116.4(3) no
C78 C83 C84 . . 111.9(3) no
C78 C83 C85 . . 110.2(3) no
C84 C83 C85 . . 112.3(3) no
C82 C86 C87 . . 110.3(4) no
C87 C86 C88 . . 112.2(4) no
C82 C86 C88 . . 110.8(3) no
C6 N5 C9 . . 126.0(2) no
C8 N5 C9 . . 108.8(2) no
C6 N5 C8 . . 125.2(2) no
C8 N6 C11 . . 127.4(3) no
C10 N6 C11 . . 123.8(2) no
C8 N6 C10 . . 108.8(3) no
C30 N7 C31 . . 107.8(2) no
C28 N7 C30 . . 126.5(2) no
C28 N7 C31 . . 125.5(2) no
C30 N8 C33 . . 124.7(2) no
C30 N8 C32 . . 109.0(3) no
C32 N8 C33 . . 126.3(2) no
C46 C45 H45 . . 119.00 no
C51 C45 H45 . . 119.00 no
Pd3 C45 H45 . . 119.00 no
C45 C46 H46 . . 115.00 no
C47 C46 H46 . . 115.00 no
Pd3 C46 H46 . . 115.00 no
C46 C47 H47 . . 115.00 no
C48 C47 H47 . . 115.00 no
C49 C48 H48 . . 116.00 no
C47 C48 H48 . . 116.00 no
C48 C49 H49 . . 116.00 no
C50 C49 H49 . . 116.00 no
C45 C51 H51 . . 115.00 no
C50 C51 H51 . . 115.00 no
Pd3 C51 H51 . . 115.00 no
N4 C52 H52 . . 126.00 no
N3 C52 H52 . . 126.00 no
N3 C53 H53 . . 127.00 no
C54 C53 H53 . . 127.00 no
N4 C54 H54 . . 126.00 no
C53 C54 H54 . . 126.00 no
C58 C57 H57 . . 120.00 no
C56 C57 H57 . . 120.00 no
C57 C58 H58 . . 120.00 no
C59 C58 H58 . . 120.00 no
C58 C59 H59 . . 119.00 no
C60 C59 H59 . . 119.00 no
C56 C61 H61 . . 108.00 no
C62 C61 H61 . . 108.00 no
C63 C61 H61 . . 108.00 no
C61 C62 H62C . . 110.00 no
H62A C62 H62C . . 110.00 no
H62B C62 H62C . . 109.00 no
H62A C62 H62B . . 109.00 no
C61 C62 H62A . . 109.00 no
C61 C62 H62B . . 109.00 no
H63A C63 H63B . . 109.00 no
H63A C63 H63C . . 109.00 no
H63B C63 H63C . . 109.00 no
C61 C63 H63B . . 109.00 no
C61 C63 H63C . . 109.00 no
C61 C63 H63A . . 110.00 no
C60 C64 H64 . . 108.00 no
C65 C64 H64 . . 108.00 no
C66 C64 H64 . . 108.00 no
C64 C65 H65C . . 109.00 no
H65A C65 H65C . . 110.00 no
H65B C65 H65C . . 110.00 no
H65A C65 H65B . . 109.00 no
C64 C65 H65A . . 109.00 no
C64 C65 H65B . . 109.00 no
C64 C66 H66C . . 109.00 no
H66A C66 H66B . . 109.00 no
H66A C66 H66C . . 109.00 no
H66B C66 H66C . . 110.00 no
C64 C66 H66A . . 109.00 no
C64 C66 H66B . . 109.00 no
C73 C67 H67 . . 119.00 no
Pd4 C67 H67 . . 119.00 no
C68 C67 H67 . . 119.00 no
C69 C68 H68 . . 114.00 no
Pd4 C68 H68 . . 114.00 no
C67 C68 H68 . . 114.00 no
C68 C69 H69 . . 115.00 no
C70 C69 H69 . . 116.00 no
C71 C70 H70 . . 117.00 no
C69 C70 H70 . . 117.00 no
C73 C72 H72 . . 116.00 no
C71 C72 H72 . . 116.00 no
C67 C73 H73 . . 115.00 no
C72 C73 H73 . . 114.00 no
Pd4 C73 H73 . . 115.00 no
N1 C74 H74 . . 126.00 no
N2 C74 H74 . . 126.00 no
N1 C75 H75 . . 126.00 no
C76 C75 H75 . . 126.00 no
C75 C76 H76 . . 126.00 no
N2 C76 H76 . . 126.00 no
C78 C79 H79 . . 119.00 no
C80 C79 H79 . . 119.00 no
C81 C80 H80 . . 120.00 no
C79 C80 H80 . . 120.00 no
C82 C81 H81 . . 119.00 no
C80 C81 H81 . . 119.00 no
C78 C83 H83 . . 107.00 no
C85 C83 H83 . . 107.00 no
C84 C83 H83 . . 107.00 no
C83 C84 H84B . . 110.00 no
H84A C84 H84C . . 109.00 no
C83 C84 H84C . . 109.00 no
H84A C84 H84B . . 109.00 no
C83 C84 H84A . . 109.00 no
H84B C84 H84C . . 110.00 no
C83 C85 H85C . . 109.00 no
H85A C85 H85C . . 109.00 no
H85B C85 H85C . . 109.00 no
H85A C85 H85B . . 109.00 no
C83 C85 H85A . . 109.00 no
C83 C85 H85B . . 109.00 no
C88 C86 H86 . . 108.00 no
C82 C86 H86 . . 108.00 no
C87 C86 H86 . . 108.00 no
C86 C87 H87B . . 109.00 no
H87A C87 H87C . . 109.00 no
C86 C87 H87C . . 109.00 no
H87A C87 H87B . . 109.00 no
C86 C87 H87A . . 109.00 no
H87B C87 H87C . . 109.00 no
C86 C88 H88C . . 110.00 no
H88A C88 H88C . . 109.00 no
H88B C88 H88C . . 110.00 no
H88A C88 H88B . . 109.00 no
C86 C88 H88A . . 109.00 no
C86 C88 H88B . . 110.00 no
Pd1 C1 C2 . . 75.45(19) no
Pd1 C1 C7 . . 73.18(17) no
C2 C1 C7 . . 122.0(3) no
Pd1 C2 C1 . . 66.31(18) no
Pd1 C2 C3 . . 108.1(2) no
C1 C2 C3 . . 127.5(3) no
C2 C3 C4 . . 129.5(3) no
C3 C4 C5 . . 127.8(3) no
C4 C5 C6 . . 127.1(3) no
N5 C6 C5 . . 116.3(2) no
N5 C6 C7 . . 112.7(2) no
C5 C6 C7 . . 131.0(3) no
Pd1 C7 C1 . . 67.65(17) no
Pd1 C7 C6 . . 104.9(2) no
C1 C7 C6 . . 126.7(3) no
N5 C8 N6 . . 108.4(3) no
N5 C9 C10 . . 106.7(3) no
N6 C10 C9 . . 107.4(3) no
N6 C11 C12 . . 117.3(3) no
N6 C11 C16 . . 118.8(3) no
C12 C11 C16 . . 123.8(3) no
C11 C12 C13 . . 116.8(3) no
C11 C12 C17 . . 123.2(3) no
C13 C12 C17 . . 120.0(3) no
C12 C13 C14 . . 121.0(3) no
C13 C14 C15 . . 120.2(3) no
C14 C15 C16 . . 121.7(3) no
C11 C16 C15 . . 116.5(3) no
C11 C16 C20 . . 123.4(3) no
C15 C16 C20 . . 120.1(3) no
C12 C17 C18 . . 111.6(3) no
C12 C17 C19 . . 110.1(3) no
C18 C17 C19 . . 111.3(3) no
C16 C20 C21 . . 111.8(3) no
C16 C20 C22 . . 109.8(3) no
C21 C20 C22 . . 111.3(3) no
Pd2 C23 C24 . . 76.22(18) no
Pd2 C23 C29 . . 72.52(17) no
C24 C23 C29 . . 122.4(3) no
Pd2 C24 C23 . . 65.54(17) no
Pd2 C24 C25 . . 110.3(2) no
C23 C24 C25 . . 126.3(3) no
C24 C25 C26 . . 128.9(3) no
C25 C26 C27 . . 128.4(3) no
C26 C27 C28 . . 127.3(3) no
N7 C28 C27 . . 117.6(3) no
N7 C28 C29 . . 112.3(2) no
C27 C28 C29 . . 130.0(3) no
Pd2 C29 C23 . . 67.98(17) no
Pd2 C29 C28 . . 104.6(2) no
C23 C29 C28 . . 127.0(3) no
N7 C30 N8 . . 108.6(2) no
N7 C31 C32 . . 107.7(3) no
N8 C32 C31 . . 106.9(3) no
N8 C33 C34 . . 117.7(3) no
N8 C33 C38 . . 117.7(3) no
C34 C33 C38 . . 124.6(3) no
C33 C34 C35 . . 116.3(3) no
C33 C34 C42 . . 122.9(3) no
C35 C34 C42 . . 120.8(3) no
C34 C35 C36 . . 121.4(3) no
C35 C36 C37 . . 120.7(4) no
C36 C37 C38 . . 121.2(3) no
C33 C38 C37 . . 115.9(3) no
C33 C38 C39 . . 122.4(3) no
C37 C38 C39 . . 121.7(3) no
C38 C39 C40 . . 113.3(3) no
C38 C39 C41 . . 110.7(3) no
C40 C39 C41 . . 109.3(3) no
C34 C42 C43 . . 112.1(3) no
C34 C42 C44 . . 110.2(3) no
C43 C42 C44 . . 111.0(4) no
Pd1 C1 H1 . . 119.00 no
C2 C1 H1 . . 119.00 no
C7 C1 H1 . . 119.00 no
Pd1 C2 H2 . . 114.00 no
C1 C2 H2 . . 114.00 no
C3 C2 H2 . . 115.00 no
C2 C3 H3 . . 115.00 no
C4 C3 H3 . . 115.00 no
C3 C4 H4 . . 116.00 no
C5 C4 H4 . . 116.00 no
C4 C5 H5 . . 116.00 no
C6 C5 H5 . . 116.00 no
Pd1 C7 H7 . . 115.00 no
C1 C7 H7 . . 115.00 no
C6 C7 H7 . . 115.00 no
N5 C8 H8 . . 126.00 no
N6 C8 H8 . . 126.00 no
N5 C9 H9 . . 127.00 no
C10 C9 H9 . . 127.00 no
N6 C10 H10 . . 126.00 no
C9 C10 H10 . . 126.00 no
C12 C13 H13 . . 119.00 no
C14 C13 H13 . . 119.00 no
C13 C14 H14 . . 120.00 no
C15 C14 H14 . . 120.00 no
C14 C15 H15 . . 119.00 no
C16 C15 H15 . . 119.00 no
C12 C17 H17 . . 108.00 no
C18 C17 H17 . . 108.00 no
C19 C17 H17 . . 108.00 no
C17 C18 H18A . . 109.00 no
C17 C18 H18B . . 109.00 no
C17 C18 H18C . . 109.00 no
H18A C18 H18B . . 109.00 no
H18A C18 H18C . . 109.00 no
H18B C18 H18C . . 110.00 no
C17 C19 H19A . . 109.00 no
C17 C19 H19B . . 109.00 no
C17 C19 H19C . . 109.00 no
H19A C19 H19B . . 110.00 no
H19A C19 H19C . . 109.00 no
H19B C19 H19C . . 110.00 no
C16 C20 H20 . . 108.00 no
C21 C20 H20 . . 108.00 no
C22 C20 H20 . . 108.00 no
C20 C21 H21A . . 110.00 no
C20 C21 H21B . . 109.00 no
C20 C21 H21C . . 109.00 no
H21A C21 H21B . . 110.00 no
H21A C21 H21C . . 109.00 no
H21B C21 H21C . . 109.00 no
C20 C22 H22A . . 110.00 no
C20 C22 H22B . . 109.00 no
C20 C22 H22C . . 110.00 no
H22A C22 H22B . . 109.00 no
H22A C22 H22C . . 109.00 no
H22B C22 H22C . . 110.00 no
Pd2 C23 H23 . . 119.00 no
C24 C23 H23 . . 119.00 no
C29 C23 H23 . . 119.00 no
Pd2 C24 H24 . . 115.00 no
C23 C24 H24 . . 115.00 no
C25 C24 H24 . . 115.00 no
C24 C25 H25 . . 116.00 no
C26 C25 H25 . . 116.00 no
C25 C26 H26 . . 116.00 no
C27 C26 H26 . . 116.00 no
C26 C27 H27 . . 116.00 no
C28 C27 H27 . . 116.00 no
Pd2 C29 H29 . . 115.00 no
C23 C29 H29 . . 115.00 no
C28 C29 H29 . . 115.00 no
N7 C30 H30 . . 126.00 no
N8 C30 H30 . . 126.00 no
N7 C31 H31 . . 126.00 no
C32 C31 H31 . . 126.00 no
N8 C32 H32 . . 127.00 no
C31 C32 H32 . . 127.00 no
C34 C35 H35 . . 119.00 no
C36 C35 H35 . . 119.00 no
C35 C36 H36 . . 120.00 no
C37 C36 H36 . . 120.00 no
C36 C37 H37 . . 119.00 no
C38 C37 H37 . . 119.00 no
C38 C39 H39 . . 108.00 no
C40 C39 H39 . . 108.00 no
C41 C39 H39 . . 108.00 no
C39 C40 H40A . . 110.00 no
C39 C40 H40B . . 110.00 no
C39 C40 H40C . . 110.00 no
H40A C40 H40B . . 109.00 no
H40A C40 H40C . . 110.00 no
H40B C40 H40C . . 109.00 no
C39 C41 H41A . . 110.00 no
C39 C41 H41B . . 109.00 no
C39 C41 H41C . . 109.00 no
H41A C41 H41B . . 109.00 no
H41A C41 H41C . . 109.00 no
H41B C41 H41C . . 109.00 no
C34 C42 H42 . . 108.00 no
C43 C42 H42 . . 108.00 no
C44 C42 H42 . . 108.00 no
C42 C43 H43A . . 109.00 no
C42 C43 H43B . . 109.00 no
C42 C43 H43C . . 109.00 no
H43A C43 H43B . . 110.00 no
H43A C43 H43C . . 110.00 no
H43B C43 H43C . . 110.00 no
C42 C44 H44A . . 109.00 no
C42 C44 H44B . . 109.00 no
C42 C44 H44C . . 110.00 no
H44A C44 H44B . . 109.00 no
H44A C44 H44C . . 109.00 no
H44B C44 H44C . . 110.00 no
F1 B1 F2 . . 110.1(3) no
F1 B1 F3 . . 113.3(3) no
F1 B1 F4 . . 107.9(3) no
F1 B1 F2A . . 123.5(6) no
F1 B1 F3A . . 99.2(5) no
F1 B1 F4A . . 99.4(5) no
F2 B1 F3 . . 108.4(3) no
F2 B1 F4 . . 107.5(3) no
F3 B1 F4 . . 109.6(3) no
F2A B1 F3A . . 115.6(8) no
F2A B1 F4A . . 112.1(7) no
F3A B1 F4A . . 104.2(7) no
F5 B2 F6 . . 109.2(4) no
F5 B2 F7 . . 109.1(4) no
F5 B2 F8 . . 110.0(4) no
F6 B2 F7 . . 108.9(4) no
F6 B2 F8 . . 109.4(4) no
F7 B2 F8 . . 110.3(4) no
F9 B3 F10 . . 109.6(3) no
F9 B3 F11 . . 109.6(3) no
F9 B3 F12 . . 107.8(3) no
F10 B3 F11 . . 109.4(3) no
F10 B3 F12 . . 109.5(3) no
F11 B3 F12 . . 111.1(3) no
F13 B4 F14 . . 109.8(3) no
F13 B4 F15 . . 107.8(3) no
F13 B4 F16 . . 110.3(4) no
F14 B4 F15 . . 108.8(3) no
F14 B4 F16 . . 109.0(3) no
F15 B4 F16 . . 111.1(3) no
F5A B2A F6A . . 108.7(18) no
F5A B2A F7A . . 110.9(18) no
F5A B2A F8A . . 109.5(19) no
F6A B2A F7A . . 108.2(15) no
F6A B2A F8A . . 109.5(15) no
F7A B2A F8A . . 110.0(16) no
Cl1 C89 Cl2 . . 111.9(3) no
Cl1 C89 H89A . . 109.00 no
Cl1 C89 H89B . . 109.00 no
Cl2 C89 H89A . . 109.00 no
Cl2 C89 H89B . . 109.00 no
H89A C89 H89B . . 108.00 no
Cl3 C90 Cl4 . . 113.1(3) no
Cl3 C90 H90A . . 109.00 no
Cl3 C90 H90B . . 109.00 no
Cl4 C90 H90A . . 109.00 no
Cl4 C90 H90B . . 109.00 no
H90A C90 H90B . . 108.00 no
Cl5 C91 Cl6 . . 111.6(3) no
Cl5 C91 H91A . . 109.00 no
Cl5 C91 H91B . . 109.00 no
Cl6 C91 H91A . . 109.00 no
Cl6 C91 H91B . . 109.00 no
H91A C91 H91B . . 108.00 no
Cl7 C92 Cl8 . . 115.1(6) no
Cl7 C92 H92A . . 109.00 no
Cl7 C92 H92B . . 108.00 no
Cl8 C92 H92A . . 109.00 no
Cl8 C92 H92B . . 109.00 no
H92A C92 H92B . . 107.00 no
Cl7A C92A Cl8A . . 115.6(15) no
Cl7A C92A H92C . . 108.00 no
Cl7A C92A H92D . . 109.00 no
Cl8A C92A H92C . . 108.00 no
Cl8A C92A H92D . . 108.00 no
H92C C92A H92D . . 108.00 no

loop_
_geom_bond_atom_site_label_1
_geom_bond_atom_site_label_2
_geom_bond_site_symmetry_2
_geom_bond_distance
_geom_bond_publ_flag
Pd3 Br3 . 2.5254(5) yes
Pd3 Br4 . 2.5430(5) yes
Pd3 C45 . 2.072(3) yes
Pd3 C46 . 2.173(3) yes
Pd3 C51 . 2.143(3) yes
Pd4 Br4 . 2.5665(5) yes
Pd4 C67 . 2.055(3) yes
Pd4 C68 . 2.174(3) yes
Pd4 C73 . 2.171(3) yes
Pd4 Br3 2_666 2.5536(5) yes
Pd1 C7 . 2.149(3) yes
Pd1 Br2 . 2.5584(5) yes
Pd1 C1 . 2.076(3) yes
Pd1 Br1 . 2.5793(5) yes
Pd1 C2 . 2.195(3) yes
Pd2 Br2 . 2.5660(5) yes
Pd2 C23 . 2.070(3) yes
Pd2 Br1 . 2.5458(5) yes
Pd2 C29 . 2.130(3) yes
Pd2 C24 . 2.209(3) yes
N1 C74 . 1.337(4) no
N1 C71 . 1.448(4) no
N1 C75 . 1.383(4) no
N2 C77 . 1.455(4) no
N2 C76 . 1.384(4) no
N2 C74 . 1.332(4) no
N3 C50 . 1.448(4) no
N3 C52 . 1.331(4) no
N3 C53 . 1.394(4) no
N4 C52 . 1.330(4) no
N4 C55 . 1.456(4) no
N4 C54 . 1.378(4) no
C45 C46 . 1.406(5) yes
C45 C51 . 1.426(4) yes
C46 C47 . 1.446(4) no
C47 C48 . 1.358(5) no
C48 C49 . 1.431(5) no
C49 C50 . 1.357(4) no
C50 C51 . 1.448(4) no
C53 C54 . 1.340(5) no
C55 C56 . 1.387(4) no
C55 C60 . 1.392(5) no
C56 C57 . 1.398(5) no
C56 C61 . 1.520(5) no
C57 C58 . 1.375(5) no
C58 C59 . 1.378(6) no
C59 C60 . 1.394(5) no
C60 C64 . 1.527(6) no
C61 C63 . 1.536(5) no
C61 C62 . 1.527(5) no
C64 C65 . 1.521(8) no
C64 C66 . 1.519(8) no
C67 C68 . 1.419(5) yes
C67 C73 . 1.415(5) yes
C68 C69 . 1.448(4) no
C69 C70 . 1.346(4) no
C70 C71 . 1.427(4) no
C71 C72 . 1.358(4) no
C72 C73 . 1.437(4) no
C75 C76 . 1.346(4) no
C77 C78 . 1.394(4) no
C77 C82 . 1.392(4) no
C78 C79 . 1.390(5) no
C78 C83 . 1.532(5) no
C79 C80 . 1.380(5) no
C80 C81 . 1.367(5) no
C81 C82 . 1.395(5) no
C82 C86 . 1.516(5) no
C83 C85 . 1.531(5) no
C83 C84 . 1.516(6) no
C86 C88 . 1.530(7) no
C86 C87 . 1.528(7) no
F1 B1 . 1.386(4) no
F2 B1 . 1.390(5) no
F2A B1 . 1.273(11) no
F3 B1 . 1.374(5) no
F3A B1 . 1.393(11) no
F4 B1 . 1.391(5) no
F4A B1 . 1.414(13) no
N5 C6 . 1.452(4) no
N5 C9 . 1.389(4) no
N5 C8 . 1.331(4) no
N6 C10 . 1.380(4) no
N6 C11 . 1.456(4) no
N6 C8 . 1.330(4) no
N7 C28 . 1.448(4) no
N7 C30 . 1.342(4) no
N7 C31 . 1.386(4) no
N8 C33 . 1.459(4) no
N8 C30 . 1.324(4) no
N8 C32 . 1.383(4) no
C45 H45 . 1.0000 no
C46 H46 . 1.0000 no
C47 H47 . 0.9500 no
C48 H48 . 0.9500 no
C49 H49 . 0.9500 no
C51 H51 . 1.0000 no
C52 H52 . 0.9500 no
C53 H53 . 0.9500 no
C54 H54 . 0.9500 no
C57 H57 . 0.9500 no
C58 H58 . 0.9500 no
C59 H59 . 0.9500 no
C61 H61 . 1.0000 no
C62 H62A . 0.9800 no
C62 H62B . 0.9800 no
C62 H62C . 0.9800 no
C63 H63C . 0.9800 no
C63 H63B . 0.9800 no
C63 H63A . 0.9800 no
C64 H64 . 1.0000 no
C65 H65C . 0.9800 no
C65 H65A . 0.9800 no
C65 H65B . 0.9800 no
C66 H66A . 0.9800 no
C66 H66B . 0.9800 no
C66 H66C . 0.9800 no
C67 H67 . 1.0000 no
C68 H68 . 1.0000 no
C69 H69 . 0.9500 no
C70 H70 . 0.9500 no
C72 H72 . 0.9500 no
C73 H73 . 1.0000 no
C74 H74 . 0.9500 no
C75 H75 . 0.9500 no
C76 H76 . 0.9500 no
C79 H79 . 0.9500 no
C80 H80 . 0.9500 no
C81 H81 . 0.9500 no
C83 H83 . 1.0000 no
C84 H84B . 0.9800 no
C84 H84A . 0.9800 no
C84 H84C . 0.9800 no
C85 H85A . 0.9800 no
C85 H85B . 0.9800 no
C85 H85C . 0.9800 no
C86 H86 . 1.0000 no
C87 H87A . 0.9800 no
C87 H87C . 0.9800 no
C87 H87B . 0.9800 no
C88 H88B . 0.9800 no
C88 H88C . 0.9800 no
C88 H88A . 0.9800 no
C1 C2 . 1.404(5) yes
C1 C7 . 1.418(4) yes
C2 C3 . 1.446(5) no
C3 C4 . 1.358(5) no
C4 C5 . 1.425(4) no
C5 C6 . 1.348(4) no
C6 C7 . 1.448(4) no
C9 C10 . 1.346(4) no
C11 C12 . 1.400(4) no
C11 C16 . 1.400(4) no
C12 C13 . 1.397(4) no
C12 C17 . 1.517(4) no
C13 C14 . 1.386(4) no
C14 C15 . 1.382(5) no
C15 C16 . 1.391(4) no
C16 C20 . 1.518(4) no
C17 C18 . 1.529(5) no
C17 C19 . 1.541(5) no
C20 C22 . 1.527(5) no
C20 C21 . 1.531(5) no
C23 C29 . 1.420(4) yes
C23 C24 . 1.408(5) yes
C24 C25 . 1.446(5) no
C25 C26 . 1.353(5) no
C26 C27 . 1.433(5) no
C27 C28 . 1.344(4) no
C28 C29 . 1.449(4) no
C31 C32 . 1.341(4) no
C33 C34 . 1.390(5) no
C33 C38 . 1.398(4) no
C34 C35 . 1.394(5) no
C34 C42 . 1.522(6) no
C35 C36 . 1.368(7) no
C36 C37 . 1.381(5) no
C37 C38 . 1.396(5) no
C38 C39 . 1.512(5) no
C39 C40 . 1.533(6) no
C39 C41 . 1.534(5) no
C42 C43 . 1.520(6) no
C42 C44 . 1.529(7) no
C1 H1 . 1.0000 no
Cl1 C89 . 1.756(4) no
C2 H2 . 1.0000 no
Cl2 C89 . 1.727(5) no
C3 H3 . 0.9500 no
C4 H4 . 0.9500 no
C5 H5 . 0.9500 no
F5 B2 . 1.379(6) no
F6 B2 . 1.389(6) no
C7 H7 . 1.0000 no
F7 B2 . 1.407(7) no
F8 B2 . 1.380(6) no
C8 H8 . 0.9500 no
C9 H9 . 0.9500 no
C10 H10 . 0.9500 no
C13 H13 . 0.9500 no
C14 H14 . 0.9500 no
C15 H15 . 0.9500 no
C17 H17 . 1.0000 no
C18 H18A . 0.9800 no
C18 H18C . 0.9800 no
C18 H18B . 0.9800 no
C19 H19A . 0.9800 no
C19 H19C . 0.9800 no
C19 H19B . 0.9800 no
C20 H20 . 1.0000 no
C21 H21A . 0.9800 no
C21 H21C . 0.9800 no
C21 H21B . 0.9800 no
C22 H22B . 0.9800 no
C22 H22C . 0.9800 no
C22 H22A . 0.9800 no
C23 H23 . 1.0000 no
C24 H24 . 1.0000 no
C25 H25 . 0.9500 no
C26 H26 . 0.9500 no
C27 H27 . 0.9500 no
C29 H29 . 1.0000 no
C30 H30 . 0.9500 no
C31 H31 . 0.9500 no
C32 H32 . 0.9500 no
C35 H35 . 0.9500 no
C36 H36 . 0.9500 no
C37 H37 . 0.9500 no
C39 H39 . 1.0000 no
C40 H40B . 0.9800 no
C40 H40C . 0.9800 no
C40 H40A . 0.9800 no
C41 H41C . 0.9800 no
C41 H41A . 0.9800 no
C41 H41B . 0.9800 no
C42 H42 . 1.0000 no
C43 H43C . 0.9800 no
C43 H43A . 0.9800 no
C43 H43B . 0.9800 no
C44 H44C . 0.9800 no
C44 H44B . 0.9800 no
C44 H44A . 0.9800 no
Cl3 C90 . 1.759(4) no
Cl4 C90 . 1.729(5) no
F9 B3 . 1.390(4) no
F10 B3 . 1.398(4) no
F11 B3 . 1.378(4) no
F12 B3 . 1.396(4) no
Cl5 C91 . 1.766(6) no
Cl6 C91 . 1.752(5) no
F13 B4 . 1.391(5) no
F14 B4 . 1.398(4) no
F15 B4 . 1.377(5) no
F16 B4 . 1.370(5) no
F5A B2A . 1.38(3) no
F6A B2A . 1.39(2) no
Cl7 C92 . 1.721(10) no
F7A B2A . 1.41(2) no
Cl8 C92 . 1.748(8) no
F8A B2A . 1.38(3) no
Cl7A C92A . 1.72(3) no
Cl8A C92A . 1.75(4) no
C89 H89A . 0.9900 no
C89 H89B . 0.9900 no
C90 H90B . 0.9900 no
C90 H90A . 0.9900 no
C91 H91B . 0.9900 no
C91 H91A . 0.9900 no
C92 H92B . 0.9900 no
C92 H92A . 0.9900 no
C92A H92C . 0.9900 no
C92A H92D . 0.9900 no

loop_
_geom_contact_atom_site_label_1
_geom_contact_atom_site_label_2
_geom_contact_distance
_geom_contact_site_symmetry_2
_geom_contact_publ_flag
Pd1 Pd2 3.1619(5) . yes
Pd1 Pd1 3.2090(6) 2_556 yes

loop_
_geom_torsion_atom_site_label_1
_geom_torsion_atom_site_label_2
_geom_torsion_atom_site_label_3
_geom_torsion_atom_site_label_4
_geom_torsion_site_symmetry_1
_geom_torsion_site_symmetry_3
_geom_torsion_site_symmetry_4
_geom_torsion
_geom_torsion_publ_flag
Br4 Pd3 Br3 Pd4 . . 2_666 -62.85(2) no
C45 Pd3 Br3 Pd4 . . 2_666 130.22(11) no
C46 Pd3 Br3 Pd4 . . 2_666 110.28(8) no
Br3 Pd3 Br4 Pd4 . . . -29.62(2) no
C45 Pd3 Br4 Pd4 . . . 136.28(12) no
C51 Pd3 Br4 Pd4 . . . 156.15(8) no
Br3 Pd3 C45 C46 . . . -33.1(2) no
Br3 Pd3 C45 C51 . . . -164.92(14) no
Br4 Pd3 C45 C46 . . . 163.91(14) no
Br4 Pd3 C45 C51 . . . 32.1(2) no
C46 Pd3 C45 C51 . . . -131.8(3) no
C51 Pd3 C45 C46 . . . 131.8(3) no
Br3 Pd3 C46 C45 . . . 153.59(17) no
Br3 Pd3 C46 C47 . . . -82.4(2) no
C45 Pd3 C46 C47 . . . 124.1(3) no
C51 Pd3 C46 C45 . . . -30.27(18) no
C51 Pd3 C46 C47 . . . 93.8(2) no
Br4 Pd3 C51 C45 . . . -156.20(17) no
Br4 Pd3 C51 C50 . . . 80.76(19) no
C45 Pd3 C51 C50 . . . -123.0(3) no
C46 Pd3 C51 C45 . . . 29.62(18) no
C46 Pd3 C51 C50 . . . -93.4(2) no
C67 Pd4 Br4 Pd3 . . . -105.75(12) no
C68 Pd4 Br4 Pd3 . . . -81.22(9) no
Br3 Pd4 Br4 Pd3 2_666 . . 108.01(2) no
Br4 Pd4 C67 C68 . . . 40.6(2) no
Br4 Pd4 C67 C73 . . . 169.61(13) no
C68 Pd4 C67 C73 . . . 129.0(3) no
C73 Pd4 C67 C68 . . . -129.0(3) no
Br3 Pd4 C67 C68 2_666 . . 177.19(15) no
Br3 Pd4 C67 C73 2_666 . . -53.8(2) no
Br4 Pd4 C68 C67 . . . -150.41(17) no
Br4 Pd4 C68 C69 . . . 88.7(2) no
C67 Pd4 C68 C69 . . . -120.9(3) no
C73 Pd4 C68 C67 . . . 31.51(19) no
C73 Pd4 C68 C69 . . . -89.3(2) no
C67 Pd4 C73 C72 . . . 125.1(3) no
C68 Pd4 C73 C67 . . . -31.57(18) no
C68 Pd4 C73 C72 . . . 93.5(2) no
Br3 Pd4 C73 C67 2_666 . . 138.70(16) no
Br3 Pd4 C73 C72 2_666 . . -96.19(19) no
Br4 Pd4 Br3 Pd3 . 2_666 2_666 -159.06(2) no
C67 Pd4 Br3 Pd3 . 2_666 2_666 51.99(12) no
C73 Pd4 Br3 Pd3 . 2_666 2_666 21.05(8) no
Br1 Pd1 C7 C6 . . . -73.15(19) no
C1 Pd1 C7 C6 . . . 124.0(3) no
C2 Pd1 C7 C1 . . . -30.18(18) no
C2 Pd1 C7 C6 . . . 93.8(2) no
C1 Pd1 Br2 Pd2 . . . -152.00(12) no
C2 Pd1 Br2 Pd2 . . . -132.41(9) no
Br1 Pd1 C1 C2 . . . -154.60(15) no
Br1 Pd1 C1 C7 . . . -24.0(2) no
Br2 Pd1 C1 C2 . . . 32.4(2) no
Br2 Pd1 C1 C7 . . . 163.01(14) no
C2 Pd1 C1 C7 . . . 130.6(3) no
C7 Pd1 C1 C2 . . . -130.6(3) no
Br2 Pd1 C2 C1 . . . -156.40(17) no
Br2 Pd1 C2 C3 . . . 79.8(2) no
C1 Pd1 C2 C3 . . . -123.8(3) no
Br2 Pd1 Br1 Pd2 . . . -33.34(2) no
C1 Pd1 Br1 Pd2 . . . 151.85(12) no
C7 Pd1 Br1 Pd2 . . . 136.84(8) no
Br1 Pd1 Br2 Pd2 . . . 33.04(2) no
Br1 Pd1 C7 C1 . . . 162.86(17) no
C7 Pd1 C2 C1 . . . 30.86(18) no
C7 Pd1 C2 C3 . . . -92.9(2) no
Br2 Pd2 Br1 Pd1 . . . 33.26(2) no
C23 Pd2 Br1 Pd1 . . . -129.25(12) no
C24 Pd2 Br1 Pd1 . . . -153.48(8) no
Br1 Pd2 Br2 Pd1 . . . -33.56(2) no
Br1 Pd2 C23 C29 . . . -171.36(13) no
Br2 Pd2 C23 C24 . . . 162.39(14) no
Br2 Pd2 C23 C29 . . . 31.4(2) no
C24 Pd2 C23 C29 . . . -131.0(3) no
C23 Pd2 Br2 Pd1 . . . 130.31(11) no
C29 Pd2 Br2 Pd1 . . . 149.72(8) no
Br1 Pd2 C23 C24 . . . -40.4(2) no
Br1 Pd2 C24 C25 . . . -86.6(2) no
C23 Pd2 C24 C25 . . . 121.7(3) no
C29 Pd2 C24 C23 . . . -30.82(18) no
C29 Pd2 C24 C25 . . . 90.9(2) no
Br2 Pd2 C29 C23 . . . -156.13(16) no
Br2 Pd2 C29 C28 . . . 79.45(19) no
C23 Pd2 C29 C28 . . . -124.4(3) no
C24 Pd2 C29 C23 . . . 29.91(18) no
C24 Pd2 C29 C28 . . . -94.5(2) no
C29 Pd2 C23 C24 . . . 131.0(3) no
Br1 Pd2 C24 C23 . . . 151.67(16) no
C74 N1 C71 C72 . . . -134.7(3) no
C71 N1 C74 N2 . . . 175.7(2) no
C75 N1 C71 C70 . . . -146.5(3) no
C75 N1 C71 C72 . . . 40.1(4) no
C74 N1 C71 C70 . . . 38.7(4) no
C74 N1 C75 C76 . . . -0.1(3) no
C75 N1 C74 N2 . . . 0.1(3) no
C71 N1 C75 C76 . . . -175.6(3) no
C77 N2 C74 N1 . . . -172.4(3) no
C74 N2 C76 C75 . . . 0.0(3) no
C77 N2 C76 C75 . . . 172.5(3) no
C74 N2 C77 C78 . . . 84.1(4) no
C76 N2 C74 N1 . . . 0.0(3) no
C76 N2 C77 C82 . . . 90.4(4) no
C74 N2 C77 C82 . . . -98.4(4) no
C76 N2 C77 C78 . . . -87.1(4) no
C52 N3 C50 C49 . . . 138.8(3) no
C53 N3 C50 C51 . . . 134.4(3) no
C52 N3 C50 C51 . . . -43.8(4) no
C53 N3 C50 C49 . . . -43.1(4) no
C52 N3 C53 C54 . . . 0.4(4) no
C50 N3 C53 C54 . . . -178.1(3) no
C50 N3 C52 N4 . . . 178.3(3) no
C53 N3 C52 N4 . . . -0.2(3) no
C55 N4 C54 C53 . . . -175.8(3) no
C52 N4 C55 C56 . . . -89.4(4) no
C52 N4 C55 C60 . . . 91.0(4) no
C54 N4 C55 C56 . . . 86.2(4) no
C52 N4 C54 C53 . . . 0.4(4) no
C54 N4 C52 N3 . . . -0.1(4) no
C55 N4 C52 N3 . . . 176.1(3) no
C54 N4 C55 C60 . . . -93.5(4) no
C46 C45 C51 Pd3 . . . -58.4(3) no
C46 C45 C51 C50 . . . 34.9(5) no
Pd3 C45 C46 C47 . . . -93.9(3) no
C51 C45 C46 Pd3 . . . 57.6(3) no
C51 C45 C46 C47 . . . -36.2(5) no
Pd3 C45 C51 C50 . . . 93.3(3) no
C45 C46 C47 C48 . . . 10.8(6) no
Pd3 C46 C47 C48 . . . -62.5(4) no
C46 C47 C48 C49 . . . 8.5(6) no
C47 C48 C49 C50 . . . -0.8(6) no
C48 C49 C50 C51 . . . -8.1(6) no
C48 C49 C50 N3 . . . 168.8(3) no
N3 C50 C51 C45 . . . 174.0(3) no
N3 C50 C51 Pd3 . . . -112.8(2) no
C49 C50 C51 Pd3 . . . 64.1(4) no
C49 C50 C51 C45 . . . -9.1(5) no
N3 C53 C54 N4 . . . -0.4(4) no
N4 C55 C56 C57 . . . 177.4(3) no
N4 C55 C56 C61 . . . -4.3(4) no
C60 C55 C56 C57 . . . -3.0(5) no
C60 C55 C56 C61 . . . 175.3(3) no
C56 C55 C60 C64 . . . -172.3(4) no
N4 C55 C60 C59 . . . -176.7(3) no
N4 C55 C60 C64 . . . 7.2(5) no
C56 C55 C60 C59 . . . 3.7(5) no
C55 C56 C61 C62 . . . 126.8(3) no
C55 C56 C61 C63 . . . -108.4(4) no
C57 C56 C61 C62 . . . -55.0(4) no
C61 C56 C57 C58 . . . -178.1(3) no
C55 C56 C57 C58 . . . 0.2(5) no
C57 C56 C61 C63 . . . 69.9(4) no
C56 C57 C58 C59 . . . 1.5(6) no
C57 C58 C59 C60 . . . -0.7(6) no
C58 C59 C60 C64 . . . 174.4(4) no
C58 C59 C60 C55 . . . -1.8(6) no
C55 C60 C64 C65 . . . -124.3(4) no
C55 C60 C64 C66 . . . 111.7(4) no
C59 C60 C64 C65 . . . 59.7(5) no
C59 C60 C64 C66 . . . -64.3(5) no
C68 C67 C73 C72 . . . -31.2(5) no
Pd4 C67 C73 C72 . . . -92.6(3) no
C68 C67 C73 Pd4 . . . 61.4(3) no
Pd4 C67 C68 C69 . . . 102.9(3) no
C73 C67 C68 Pd4 . . . -61.4(3) no
C73 C67 C68 C69 . . . 41.5(5) no
Pd4 C68 C69 C70 . . . 59.7(4) no
C67 C68 C69 C70 . . . -17.2(6) no
C68 C69 C70 C71 . . . -10.4(5) no
C69 C70 C71 N1 . . . -165.7(3) no
C69 C70 C71 C72 . . . 6.5(5) no
N1 C71 C72 C73 . . . -178.5(3) no
C70 C71 C72 C73 . . . 9.4(5) no
C71 C72 C73 Pd4 . . . -70.9(3) no
C71 C72 C73 C67 . . . 1.4(5) no
N1 C75 C76 N2 . . . 0.1(3) no
C82 C77 C78 C83 . . . 179.9(3) no
N2 C77 C82 C81 . . . -176.4(3) no
N2 C77 C82 C86 . . . 4.5(5) no
C78 C77 C82 C81 . . . 0.9(5) no
N2 C77 C78 C79 . . . 175.8(3) no
N2 C77 C78 C83 . . . -2.8(4) no
C82 C77 C78 C79 . . . -1.6(5) no
C78 C77 C82 C86 . . . -178.2(3) no
C79 C78 C83 C84 . . . 48.9(4) no
C79 C78 C83 C85 . . . -76.7(4) no
C77 C78 C79 C80 . . . 0.8(5) no
C83 C78 C79 C80 . . . 179.3(3) no
C77 C78 C83 C84 . . . -132.6(3) no
C77 C78 C83 C85 . . . 101.7(4) no
C78 C79 C80 C81 . . . 0.7(5) no
C79 C80 C81 C82 . . . -1.5(5) no
C80 C81 C82 C77 . . . 0.7(5) no
C80 C81 C82 C86 . . . 179.8(3) no
C81 C82 C86 C87 . . . -66.7(5) no
C81 C82 C86 C88 . . . 58.2(5) no
C77 C82 C86 C87 . . . 112.5(4) no
C77 C82 C86 C88 . . . -122.6(4) no
C8 N5 C6 C5 . . . 52.3(4) no
C8 N5 C6 C7 . . . -127.2(3) no
C9 N5 C6 C5 . . . -128.4(3) no
C9 N5 C6 C7 . . . 52.1(4) no
C6 N5 C8 N6 . . . 179.6(2) no
C9 N5 C8 N6 . . . 0.2(3) no
C6 N5 C9 C10 . . . -179.7(3) no
C8 N5 C9 C10 . . . -0.4(3) no
C10 N6 C8 N5 . . . 0.0(3) no
C11 N6 C8 N5 . . . 179.0(2) no
C8 N6 C10 C9 . . . -0.2(3) no
C11 N6 C10 C9 . . . -179.3(3) no
C8 N6 C11 C12 . . . -99.0(3) no
C8 N6 C11 C16 . . . 85.3(4) no
C10 N6 C11 C12 . . . 79.9(4) no
C10 N6 C11 C16 . . . -95.9(3) no
C30 N7 C28 C27 . . . 149.3(3) no
C30 N7 C28 C29 . . . -34.2(4) no
C31 N7 C28 C27 . . . -37.4(4) no
C31 N7 C28 C29 . . . 139.1(3) no
C28 N7 C30 N8 . . . 174.9(3) no
C31 N7 C30 N8 . . . 0.6(3) no
C28 N7 C31 C32 . . . -175.1(3) no
C30 N7 C31 C32 . . . -0.8(3) no
C32 N8 C30 N7 . . . -0.3(3) no
C33 N8 C30 N7 . . . -179.7(3) no
C30 N8 C32 C31 . . . -0.2(4) no
C33 N8 C32 C31 . . . 179.2(3) no
C30 N8 C33 C34 . . . -82.3(4) no
C30 N8 C33 C38 . . . 97.9(4) no
C32 N8 C33 C34 . . . 98.4(4) no
C32 N8 C33 C38 . . . -81.4(4) no
Pd1 C1 C2 C3 . . . 95.2(3) no
C7 C1 C2 Pd1 . . . -59.0(3) no
C7 C1 C2 C3 . . . 36.2(5) no
Pd1 C1 C7 C6 . . . -92.3(3) no
C2 C1 C7 Pd1 . . . 60.1(3) no
C2 C1 C7 C6 . . . -32.2(5) no
Pd1 C2 C3 C4 . . . 60.2(4) no
C1 C2 C3 C4 . . . -13.5(6) no
C2 C3 C4 C5 . . . -7.3(6) no
C3 C4 C5 C6 . . . 2.4(6) no
C4 C5 C6 N5 . . . -172.5(3) no
C4 C5 C6 C7 . . . 6.9(5) no
N5 C6 C7 Pd1 . . . 113.8(2) no
N5 C6 C7 C1 . . . -173.2(3) no
C5 C6 C7 Pd1 . . . -65.6(4) no
C5 C6 C7 C1 . . . 7.4(5) no
N5 C9 C10 N6 . . . 0.4(3) no
N6 C11 C12 C13 . . . -174.2(3) no
N6 C11 C12 C17 . . . 5.5(4) no
C16 C11 C12 C13 . . . 1.3(4) no
C16 C11 C12 C17 . . . -179.1(3) no
N6 C11 C16 C15 . . . 174.2(3) no
N6 C11 C16 C20 . . . -7.0(4) no
C12 C11 C16 C15 . . . -1.2(4) no
C12 C11 C16 C20 . . . 177.6(3) no
C11 C12 C13 C14 . . . 0.0(4) no
C17 C12 C13 C14 . . . -179.7(3) no
C11 C12 C17 C18 . . . 120.5(3) no
C11 C12 C17 C19 . . . -115.4(3) no
C13 C12 C17 C18 . . . -59.9(4) no
C13 C12 C17 C19 . . . 64.2(4) no
C12 C13 C14 C15 . . . -1.3(5) no
C13 C14 C15 C16 . . . 1.4(5) no
C14 C15 C16 C11 . . . -0.2(5) no
C14 C15 C16 C20 . . . -179.0(3) no
C11 C16 C20 C21 . . . 124.7(3) no
C11 C16 C20 C22 . . . -111.3(3) no
C15 C16 C20 C21 . . . -56.6(4) no
C15 C16 C20 C22 . . . 67.4(4) no
Pd2 C23 C24 C25 . . . -98.0(3) no
C29 C23 C24 Pd2 . . . 58.5(3) no
C29 C23 C24 C25 . . . -39.4(5) no
Pd2 C23 C29 C28 . . . 92.1(3) no
C24 C23 C29 Pd2 . . . -60.3(3) no
C24 C23 C29 C28 . . . 31.8(5) no
Pd2 C24 C25 C26 . . . -57.9(4) no
C23 C24 C25 C26 . . . 16.1(6) no
C24 C25 C26 C27 . . . 8.5(6) no
C25 C26 C27 C28 . . . -4.6(6) no
C26 C27 C28 N7 . . . 167.5(3) no
C26 C27 C28 C29 . . . -8.3(6) no
N7 C28 C29 Pd2 . . . -106.5(2) no
N7 C28 C29 C23 . . . -179.8(3) no
C27 C28 C29 Pd2 . . . 69.4(4) no
C27 C28 C29 C23 . . . -3.8(5) no
N7 C31 C32 N8 . . . 0.6(4) no
N8 C33 C34 C35 . . . 180.0(3) no
N8 C33 C34 C42 . . . -2.4(5) no
C38 C33 C34 C35 . . . -0.2(5) no
C38 C33 C34 C42 . . . 177.5(3) no
N8 C33 C38 C37 . . . -179.8(3) no
N8 C33 C38 C39 . . . 2.3(4) no
C34 C33 C38 C37 . . . 0.5(5) no
C34 C33 C38 C39 . . . -177.5(3) no
C33 C34 C35 C36 . . . -0.4(5) no
C42 C34 C35 C36 . . . -178.1(3) no
C33 C34 C42 C43 . . . 127.0(4) no
C33 C34 C42 C44 . . . -108.9(4) no
C35 C34 C42 C43 . . . -55.5(5) no
C35 C34 C42 C44 . . . 68.7(5) no
C34 C35 C36 C37 . . . 0.8(5) no
C35 C36 C37 C38 . . . -0.5(5) no
C36 C37 C38 C33 . . . -0.1(5) no
C36 C37 C38 C39 . . . 177.9(3) no
C33 C38 C39 C40 . . . -138.3(3) no
C33 C38 C39 C41 . . . 98.5(4) no
C37 C38 C39 C40 . . . 43.9(4) no
C37 C38 C39 C41 . . . -79.3(4) no
